data_1572929
loop_
_publ_author_name
'Husbands, David R.'
'Tanner, Theo'
'Whitwood, Adrian C.'
'Hodnett, Neil S.'
'Wheelhouse, Katherine M. P.'
'Fairlamb, Ian J. S.'

_publ_section_title
;
 The ubiquitous P(<i>o</i>-tol)<sub>3</sub> ligand promotes formation of
 catalytically-active higher order palladacyclic clusters.
;
_journal_issue 44
_journal_name_full 'Chemical science'
_journal_page_first 18627
_journal_page_last 18633
_journal_paper_doi 10.1039/d4sc05346j
_journal_volume 15
_journal_year 2024
_chemical_formula_moiety 'C86 H88 O4 P5 Pd6, 2(C4 H8 O)'
_chemical_formula_sum 'C94 H104 O6 P5 Pd6'
_chemical_formula_weight 2123.02
_space_group_crystal_system triclinic
_space_group_IT_number 2
_space_group_name_Hall '-P 1'
_space_group_name_H-M_alt 'P -1'
_atom_sites_solution_hydrogens geom
_atom_sites_solution_primary dual
_audit_creation_date 2024-09-26
_audit_creation_method
;
Olex2 1.5
(compiled 2024.02.16 svn.r378c4104 for OlexSys, GUI svn.r6928)
;
_audit_update_record
;
2024-09-26 deposited with the CCDC.	2024-10-15 downloaded from the CCDC.
;
_cell_angle_alpha 75.5537(14)
_cell_angle_beta 85.6199(13)
_cell_angle_gamma 84.3876(13)
_cell_formula_units_Z 4
_cell_length_a 15.4929(2)
_cell_length_b 20.2644(3)
_cell_length_c 32.5025(5)
_cell_measurement_reflns_used 41723
_cell_measurement_temperature 110.00(10)
_cell_measurement_theta_max 71.1130
_cell_measurement_theta_min 3.7820
_cell_volume 9820.0(3)
_computing_cell_refinement 'CrysAlisPro 1.171.41.93a (Rigaku OD, 2020)'
_computing_data_collection 'CrysAlisPro 1.171.41.93a (Rigaku OD, 2020)'
_computing_data_reduction 'CrysAlisPro 1.171.41.93a (Rigaku OD, 2020)'
_computing_molecular_graphics 'Olex2 1.5 (Dolomanov et al., 2009)'
_computing_publication_material 'Olex2 1.5 (Dolomanov et al., 2009)'
_computing_structure_refinement 'SHELXL 2018/3 (Sheldrick, 2015)'
_computing_structure_solution 'SHELXT  (Sheldrick, 2015)'
_diffrn_ambient_environment N~2~
_diffrn_ambient_temperature 110.00(10)
_diffrn_detector 'CCD plate'
_diffrn_detector_area_resol_mean 16.1450
_diffrn_detector_type Eos
_diffrn_measured_fraction_theta_full 0.997
_diffrn_measured_fraction_theta_max 0.997
_diffrn_measurement_details
;
List of Runs (angles in degrees, time in seconds):

  # Type    Start    End  Width  t~exp~   \w     \q     \k     \f   Frames
#--------------------------------------------------------------------------
  1  \w    -21.00  30.00   1.00    3.50    --    0.00 -77.00-180.00   51
  2  \w    -21.00  69.00   1.00    3.50    --    0.00  57.00 -30.00   90
  3  \w     33.00 123.00   1.00   14.00    --   54.00  57.00 150.00   90
  4  \w    -15.00  75.00   1.00   14.00    --   54.00 -57.00-180.00   90
  5  \w     10.00 127.00   1.00   14.00    --   54.00  19.00  90.00  117
  6  \w     27.00 111.00   1.00   14.00    --   54.00-125.00 120.00   84
  7  \w    -15.00  75.00   1.00   14.00    --   54.00 -57.00 -90.00   90
  8  \w     36.00 178.00   1.00   14.00    --  108.00  12.00 -90.00  142
  9  \w     40.00 130.00   1.00   14.00    --  108.00 -63.00-180.00   90
 10  \w     36.00 134.00   1.00   14.00    --  108.00 -38.00   0.00   98
 11  \w     36.00 109.00   1.00   14.00    --  108.00-111.00 -60.00   73
 12  \w     36.00 109.00   1.00   14.00    --  108.00-111.00  60.00   73
 13  \w     40.00 130.00   1.00   14.00    --  108.00 -63.00 -60.00   90
 14  \w    103.00 178.00   1.00   14.00    --  108.00  77.00 -60.00   75
 15  \w     35.00 142.00   1.00   14.00    --  108.00 -25.00-120.00  107
 16  \w     36.00 109.00   1.00   14.00    --  108.00-111.00-150.00   73
 17  \w     38.00 130.00   1.00   14.00    --  108.00 -50.00 150.00   92
 18  \w     61.00 146.00   1.00   14.00    --  108.00 178.00-120.00   85
 19  \w     36.00 109.00   1.00   14.00    --  108.00-111.00 120.00   73
 20  \w    -21.00  30.00   1.00    3.50    --    0.00 -77.00 120.00   51
 21  \w    -73.00  44.00   1.00    3.50    --    0.00 -19.00-180.00  117
 22  \w     33.00 123.00   1.00   14.00    --   54.00  57.00 -60.00   90
 23  \w     27.00 123.00   1.00   14.00    --   54.00  71.00 -27.00   96
 24  \w     33.00 123.00   1.00   14.00    --   54.00  57.00  90.00   90
 25  \w     33.00 123.00   1.00   14.00    --   54.00  57.00-150.00   90
 26  \w     33.00 123.00   1.00   14.00    --   54.00  57.00-120.00   90
;
_diffrn_measurement_device 'four-circle diffractometer'
_diffrn_measurement_device_type 'SuperNova, Dual, Cu at home/near, Eos'
_diffrn_measurement_method '\w scans'
_diffrn_orient_matrix_type 'CrysAlisPro convention (1999,Acta A55,543-557)'
_diffrn_orient_matrix_UB_11 0.0708422000
_diffrn_orient_matrix_UB_12 -0.0582039000
_diffrn_orient_matrix_UB_13 -0.0019528000
_diffrn_orient_matrix_UB_21 -0.0409241000
_diffrn_orient_matrix_UB_22 -0.0124146000
_diffrn_orient_matrix_UB_23 -0.0388673000
_diffrn_orient_matrix_UB_31 0.0576093000
_diffrn_orient_matrix_UB_32 0.0515996000
_diffrn_orient_matrix_UB_33 -0.0298017000
_diffrn_radiation_monochromator mirror
_diffrn_radiation_probe x-ray
_diffrn_radiation_type 'Cu K\a'
_diffrn_radiation_wavelength 1.54184
_diffrn_reflns_av_R_equivalents 0.0570
_diffrn_reflns_av_unetI/netI 0.0565
_diffrn_reflns_Laue_measured_fraction_full 0.997
_diffrn_reflns_Laue_measured_fraction_max 0.997
_diffrn_reflns_limit_h_max 18
_diffrn_reflns_limit_h_min -18
_diffrn_reflns_limit_k_max 24
_diffrn_reflns_limit_k_min -23
_diffrn_reflns_limit_l_max 32
_diffrn_reflns_limit_l_min -38
_diffrn_reflns_number 95656
_diffrn_reflns_point_group_measured_fraction_full 0.997
_diffrn_reflns_point_group_measured_fraction_max 0.997
_diffrn_reflns_theta_full 67.078
_diffrn_reflns_theta_max 67.078
_diffrn_reflns_theta_min 3.505
_diffrn_source 'micro-focus sealed X-ray tube'
_diffrn_source_type 'SuperNova (Cu) X-ray Source'
_exptl_absorpt_coefficient_mu 9.814
_exptl_absorpt_correction_T_max 1.000
_exptl_absorpt_correction_T_min 0.174
_exptl_absorpt_correction_type gaussian
_exptl_absorpt_process_details
;
CrysAlisPro 1.171.41.93a (Rigaku Oxford Diffraction, 2020)
Numerical absorption correction based on gaussian integration over
a multifaceted crystal model
Empirical absorption correction using spherical harmonics,
implemented in SCALE3 ABSPACK scaling algorithm.
;
_exptl_crystal_colour 'clear greenish yellow'
_exptl_crystal_colour_lustre clear
_exptl_crystal_colour_modifier greenish
_exptl_crystal_colour_primary yellow
_exptl_crystal_density_diffrn 1.436
_exptl_crystal_description plate
_exptl_crystal_F_000 4268
_exptl_crystal_recrystallization_method 'Crystallisation from tetrahydrofuran and water'
_exptl_crystal_size_max 0.232
_exptl_crystal_size_mid 0.179
_exptl_crystal_size_min 0.02
_refine_diff_density_max 3.910
_refine_diff_density_min -1.577
_refine_diff_density_rms 0.172
_refine_ls_extinction_method none
_refine_ls_goodness_of_fit_ref 1.046
_refine_ls_hydrogen_treatment constr
_refine_ls_matrix_type full
_refine_ls_number_parameters 2019
_refine_ls_number_reflns 34970
_refine_ls_number_restraints 60
_refine_ls_restrained_S_all 1.047
_refine_ls_R_factor_all 0.0750
_refine_ls_R_factor_gt 0.0645
_refine_ls_shift/su_max 0.002
_refine_ls_shift/su_mean 0.000
_refine_ls_structure_factor_coef Fsqd
_refine_ls_weighting_details 'w=1/[\s^2^(Fo^2^)+(0.0825P)^2^+95.9278P] where P=(Fo^2^+2Fc^2^)/3'
_refine_ls_weighting_scheme calc
_refine_ls_wR_factor_gt 0.1806
_refine_ls_wR_factor_ref 0.1890
_reflns_Friedel_coverage 0.000
_reflns_number_gt 28842
_reflns_number_total 34970
_reflns_threshold_expression 'I > 2\s(I)'
_cod_data_source_file d4sc05346j3.cif
_cod_data_source_block ijsf21006a
_cod_depositor_comments 'Adding full bibliography for 1572926--1572929.cif.'
_cod_database_code 1572929
_shelx_shelxl_version_number 2018/3
_chemical_oxdiff_formula 'C104 H92 O8.5 P5 Pd6'
_chemical_oxdiff_usercomment 'David Husbands DRH-01-123'
_shelx_space_group_comment
;
The symmetry employed for this shelxl refinement is uniquely defined
by the following loop, which should always be used as a source of
symmetry information in preference to the above space-group names.
They are only intended as comments.
;
_shelx_estimated_absorpt_t_max 0.828
_shelx_estimated_absorpt_t_min 0.209
_reflns_odcompleteness_completeness 99.72
_reflns_odcompleteness_iscentric 1
_reflns_odcompleteness_theta 66.97
_olex2_refinement_description
;
1. Fixed Uiso
 At 1.2 times of:
  All C(H) groups, All C(H,H) groups
 At 1.5 times of:
  All C(H,H,H) groups, All O(H) groups
2. Uiso/Uaniso restraints and constraints
Uanis(C198) \\sim Ueq: with sigma of 0.025 and sigma for terminal atoms of 0.05
Uanis(C160) \\sim Ueq, Uanis(C167) \\sim Ueq, Uanis(C168) \\sim Ueq,
Uanis(C169) \\sim Ueq: with sigma of 0.025 and sigma for terminal atoms of 0.05
Uanis(C200) \\sim Ueq, Uanis(C201) \\sim Ueq, Uanis(C202) \\sim Ueq,
Uanis(C203) \\sim Ueq, Uanis(C204) \\sim Ueq: with sigma of 0.025 and sigma for
terminal atoms of 0.05
3.a Ternary CH refined with riding coordinates:
 O1(H1), O4(H4A), O5(H5A), O8(H8)
3.b Secondary CH2 refined with riding coordinates:
 C1(H1A,H1B), C24(H24A,H24B), C45(H45A,H45B), C66(H66A,H66B), C87(H87A,H87B),
 C117(H11D,H11E), C131(H13D,H13E), C152(H15D,H15E), C197(H19A,H19B), C198(H19C,
 H19D), C199(H19E,H19F), C200(H20A,H20B), C173(H17D,H17E), C174(H17F,H17G),
 C175(H17H,H17I), C176(H17J,H17K), C177(H17L,H17M), C178(H17N,H17O), C179(H17P,
 H17Q), C180(H18A,H18B), C201(H20C,H20D), C202(H20E,H20F), C203(H20G,H20H),
 C204(H20I,H20J)
3.c Aromatic/amide H refined with riding coordinates:
 C3(H3), C4(H4), C5(H5), C6(H6), C9(H9), C10(H10), C11(H11), C12(H12),
 C16(H16), C17(H17), C18(H18), C19(H19), C26(H26), C27(H27), C28(H28), C29(H29),
  C32(H32), C33(H33), C34(H34), C35(H35), C39(H39), C40(H40), C41(H41),
 C42(H42), C47(H47), C48(H48), C49(H49), C50(H50), C53(H53), C54(H54), C55(H55),
  C56(H56), C60(H60), C61(H61), C62(H62), C63(H63), C68(H68), C69(H69),
 C70(H70), C71(H71), C74(H74), C75(H75), C76(H76), C77(H77), C81(H81), C82(H82),
  C83(H83), C84(H84), C89(H89), C90(H90), C91(H91), C92(H92), C95(H95),
 C96(H96), C97(H97), C98(H98), C102(H102), C103(H103), C104(H104), C105(H105),
 C111(H111), C112(H112), C113(H113), C114(H114), C119(H119), C120(H120),
 C121(H121), C122(H122), C125(H125), C126(H126), C127(H127), C128(H128),
 C133(H133), C134(H134), C135(H135), C136(H136), C139(H139), C140(H140),
 C141(H141), C142(H142), C146(H146), C147(H147), C148(H148), C149(H149),
 C154(H154), C155(H155), C156(H156), C157(H157), C160(H160), C161(H161),
 C162(H162), C163(H163), C167(H167), C168(H168), C169(H169), C170(H170)
3.d Idealised Me refined as rotating group:
 C14(H14A,H14B,H14C), C21(H21A,H21B,H21C), C22(H22A,H22B,H22C), C23(H23A,H23B,
 H23C), C37(H37A,H37B,H37C), C44(H44A,H44B,H44C), C58(H58A,H58B,H58C), C65(H65A,
 H65B,H65C), C79(H79A,H79B,H79C), C86(H86A,H86B,H86C), C100(H10A,H10B,H10C),
 C107(H10D,H10E,H10F), C108(H10G,H10H,H10I), C109(H10J,H10K,H10L), C116(H11A,
 H11B,H11C), C130(H13A,H13B,H13C), C144(H14D,H14E,H14F), C151(H15A,H15B,H15C),
 C165(H16A,H16B,H16C), C172(H17A,H17B,H17C)
;
_smtbx_masks_void_probe_radius 1.2
_smtbx_masks_void_truncation_radius 1.2
_olex2_date_sample_data_collection 2021-01-19
_olex2_submission_special_instructions 'No special instructions were received'
_oxdiff_exptl_absorpt_empirical_details
;
Empirical correction (ABSPACK) includes:
- Absorption correction using spherical harmonics
- Frame scaling
;
_oxdiff_exptl_absorpt_empirical_full_max 2.751
_oxdiff_exptl_absorpt_empirical_full_min 0.705

loop_
_space_group_symop_operation_xyz
'x, y, z'
'-x, -y, -z'

loop_
_atom_site_label
_atom_site_type_symbol
_atom_site_fract_x
_atom_site_fract_y
_atom_site_fract_z
_atom_site_U_iso_or_equiv
_atom_site_adp_type
_atom_site_occupancy
_atom_site_site_symmetry_order
_atom_site_calc_flag
_atom_site_refinement_flags_posn
_atom_site_refinement_flags_adp
_atom_site_refinement_flags_occupancy
_atom_site_disorder_assembly
_atom_site_disorder_group
C1 C 0.3929(6) -0.2905(4) 0.8270(3) 0.043(2) Uani 1 1 d . . . A 1
H1A H 0.367584 -0.266402 0.799650 0.052 Uiso 1 1 calc R U . A 1
H1B H 0.435877 -0.261375 0.832762 0.052 Uiso 1 1 calc R U . A 1
C2 C 0.4411(6) -0.3558(5) 0.8209(3) 0.042(2) Uani 1 1 d . . . A 1
C3 C 0.5212(7) -0.3584(5) 0.7982(3) 0.051(2) Uani 1 1 d . . . A 1
H3 H 0.547226 -0.317264 0.785057 0.061 Uiso 1 1 calc R U . A 1
C4 C 0.5620(7) -0.4193(5) 0.7948(3) 0.050(2) Uani 1 1 d . . . A 1
H4 H 0.617169 -0.420482 0.779898 0.060 Uiso 1 1 calc R U . A 1
C5 C 0.5240(7) -0.4803(5) 0.8129(3) 0.051(3) Uani 1 1 d . . . A 1
H5 H 0.553347 -0.522736 0.810642 0.061 Uiso 1 1 calc R U . A 1
C6 C 0.4426(6) -0.4786(5) 0.8343(3) 0.043(2) Uani 1 1 d . . . A 1
H6 H 0.415635 -0.519735 0.846365 0.051 Uiso 1 1 calc R U . A 1
C7 C 0.4017(6) -0.4161(5) 0.8377(3) 0.039(2) Uani 1 1 d . . . A 1
C8 C 0.2176(6) -0.4036(4) 0.8245(3) 0.0371(19) Uani 1 1 d . . . A 1
C9 C 0.2484(7) -0.4085(5) 0.7835(3) 0.046(2) Uani 1 1 d . . . A 1
H9 H 0.309034 -0.415455 0.777246 0.055 Uiso 1 1 calc R U . A 1
C10 C 0.1902(7) -0.4032(5) 0.7517(3) 0.053(3) Uani 1 1 d . . . A 1
H10 H 0.211293 -0.405308 0.723822 0.064 Uiso 1 1 calc R U . A 1
C11 C 0.1030(7) -0.3950(5) 0.7609(3) 0.053(3) Uani 1 1 d . . . A 1
H11 H 0.063555 -0.392541 0.739490 0.063 Uiso 1 1 calc R U . A 1
C12 C 0.0716(7) -0.3903(5) 0.8012(3) 0.051(3) Uani 1 1 d . . . A 1
H12 H 0.010772 -0.384403 0.807100 0.062 Uiso 1 1 calc R U . A 1
C13 C 0.1283(6) -0.3941(4) 0.8332(3) 0.041(2) Uani 1 1 d . . . A 1
C14 C 0.0904(6) -0.3870(6) 0.8766(3) 0.053(3) Uani 1 1 d . . . A 1
H14A H 0.027778 -0.374646 0.875203 0.079 Uiso 1 1 calc R U . A 1
H14B H 0.118238 -0.351322 0.884981 0.079 Uiso 1 1 calc R U . A 1
H14C H 0.100838 -0.430604 0.897634 0.079 Uiso 1 1 calc R U . A 1
C15 C 0.2861(5) -0.4761(4) 0.9059(3) 0.0300(17) Uani 1 1 d . . . A 1
C16 C 0.2334(6) -0.5263(4) 0.9027(3) 0.040(2) Uani 1 1 d . . . A 1
H16 H 0.199913 -0.519253 0.878472 0.048 Uiso 1 1 calc R U . A 1
C17 C 0.2290(7) -0.5866(5) 0.9345(4) 0.053(3) Uani 1 1 d . . . A 1
H17 H 0.193292 -0.620705 0.931832 0.064 Uiso 1 1 calc R U . A 1
C18 C 0.2766(7) -0.5963(5) 0.9695(4) 0.056(3) Uani 1 1 d . . . A 1
H18 H 0.272602 -0.636690 0.991729 0.067 Uiso 1 1 calc R U . A 1
C19 C 0.3306(7) -0.5474(5) 0.9728(3) 0.050(2) Uani 1 1 d . . . A 1
H19 H 0.364089 -0.555225 0.997153 0.060 Uiso 1 1 calc R U . A 1
C20 C 0.3370(6) -0.4867(5) 0.9412(3) 0.040(2) Uani 1 1 d . . . A 1
C21 C 0.3988(7) -0.4376(5) 0.9464(3) 0.050(2) Uani 1 1 d . . . A 1
H21A H 0.423873 -0.453780 0.974266 0.075 Uiso 1 1 calc R U . A 1
H21B H 0.367622 -0.392474 0.944397 0.075 Uiso 1 1 calc R U . A 1
H21C H 0.445267 -0.434146 0.923950 0.075 Uiso 1 1 calc R U . A 1
C22 C 0.3301(6) -0.1189(4) 0.7932(3) 0.0354(19) Uani 1 1 d . . . A 1
H22A H 0.278818 -0.141225 0.789589 0.053 Uiso 1 1 calc R U . A 1
H22B H 0.381552 -0.139310 0.780102 0.053 Uiso 1 1 calc R U . A 1
H22C H 0.322033 -0.069947 0.779449 0.053 Uiso 1 1 calc R U . A 1
C23 C 0.4628(5) -0.1474(4) 0.8620(3) 0.0352(19) Uani 1 1 d . . . A 1
H23A H 0.497035 -0.142617 0.834899 0.053 Uiso 1 1 calc R U . A 1
H23B H 0.473741 -0.193979 0.879570 0.053 Uiso 1 1 calc R U . A 1
H23C H 0.479505 -0.114591 0.876912 0.053 Uiso 1 1 calc R U . A 1
C24 C 0.0213(6) -0.2079(5) 0.8998(4) 0.047(2) Uani 1 1 d . . . A 1
H24A H 0.008556 -0.248445 0.890279 0.056 Uiso 1 1 calc R U . A 1
H24B H 0.013996 -0.219685 0.931283 0.056 Uiso 1 1 calc R U . A 1
C25 C -0.0465(6) -0.1509(5) 0.8830(3) 0.039(2) Uani 1 1 d . . . A 1
C26 C -0.1346(6) -0.1561(6) 0.8948(4) 0.055(3) Uani 1 1 d . . . A 1
H26 H -0.153422 -0.195416 0.914954 0.066 Uiso 1 1 calc R U . A 1
C27 C -0.1950(7) -0.1024(7) 0.8766(4) 0.061(3) Uani 1 1 d . . . A 1
H27 H -0.255185 -0.106449 0.883742 0.073 Uiso 1 1 calc R U . A 1
C28 C -0.1690(6) -0.0445(6) 0.8486(4) 0.053(3) Uani 1 1 d . . . A 1
H28 H -0.210767 -0.008401 0.837164 0.063 Uiso 1 1 calc R U . A 1
C29 C -0.0828(6) -0.0386(5) 0.8372(3) 0.045(2) Uani 1 1 d . . . A 1
H29 H -0.064751 0.001340 0.817465 0.054 Uiso 1 1 calc R U . A 1
C30 C -0.0212(6) -0.0913(4) 0.8547(3) 0.038(2) Uani 1 1 d . . . A 1
C31 C 0.1114(6) -0.0687(5) 0.7874(3) 0.041(2) Uani 1 1 d . . . A 1
C32 C 0.1476(7) -0.0082(5) 0.7677(3) 0.047(2) Uani 1 1 d . . . A 1
H32 H 0.162488 0.020677 0.784662 0.056 Uiso 1 1 calc R U . A 1
C33 C 0.1630(8) 0.0117(7) 0.7233(4) 0.070(3) Uani 1 1 d . . . A 1
H33 H 0.189252 0.052851 0.710466 0.084 Uiso 1 1 calc R U . A 1
C34 C 0.1401(11) -0.0281(9) 0.6991(4) 0.091(5) Uani 1 1 d . . . A 1
H34 H 0.148876 -0.014584 0.669058 0.109 Uiso 1 1 calc R U . A 1
C35 C 0.1041(9) -0.0885(9) 0.7180(4) 0.081(4) Uani 1 1 d . . . A 1
H35 H 0.088944 -0.116125 0.700400 0.098 Uiso 1 1 calc R U . A 1
C36 C 0.0884(7) -0.1115(6) 0.7629(3) 0.055(3) Uani 1 1 d . . . A 1
C37 C 0.0503(9) -0.1788(7) 0.7820(4) 0.079(4) Uani 1 1 d . . . A 1
H37A H -0.005291 -0.170699 0.797174 0.118 Uiso 1 1 calc R U . A 1
H37B H 0.090419 -0.208430 0.801835 0.118 Uiso 1 1 calc R U . A 1
H37C H 0.040909 -0.200862 0.759249 0.118 Uiso 1 1 calc R U . A 1
C38 C 0.2595(6) -0.2787(4) 1.0111(3) 0.0339(19) Uani 1 1 d . . . A 1
C39 C 0.3112(7) -0.3374(5) 1.0294(3) 0.045(2) Uani 1 1 d . . . A 1
H39 H 0.360315 -0.352095 1.013634 0.054 Uiso 1 1 calc R U . A 1
C40 C 0.2915(8) -0.3747(5) 1.0706(3) 0.052(3) Uani 1 1 d . . . A 1
H40 H 0.327195 -0.414883 1.082281 0.062 Uiso 1 1 calc R U . A 1
C41 C 0.2231(8) -0.3555(5) 1.0946(3) 0.053(3) Uani 1 1 d . . . A 1
H41 H 0.210757 -0.381272 1.122789 0.063 Uiso 1 1 calc R U . A 1
C42 C 0.1703(7) -0.2955(5) 1.0763(3) 0.048(2) Uani 1 1 d . . . A 1
H42 H 0.121556 -0.281525 1.092542 0.058 Uiso 1 1 calc R U . A 1
C43 C 0.1876(6) -0.2570(5) 1.0356(3) 0.041(2) Uani 1 1 d . . . A 1
C44 C 0.1305(6) -0.1933(5) 1.0178(3) 0.047(2) Uani 1 1 d . . . A 1
H44A H 0.165819 -0.154095 1.009433 0.071 Uiso 1 1 calc R U . A 1
H44B H 0.085779 -0.185730 1.039491 0.071 Uiso 1 1 calc R U . A 1
H44C H 0.102716 -0.198732 0.992853 0.071 Uiso 1 1 calc R U . A 1
C45 C 0.2812(6) -0.0271(4) 0.9890(2) 0.0296(17) Uani 1 1 d . . . A 1
H45A H 0.313220 0.013770 0.986633 0.035 Uiso 1 1 calc R U . A 1
H45B H 0.218627 -0.012843 0.992360 0.035 Uiso 1 1 calc R U . A 1
C46 C 0.3063(5) -0.0785(4) 1.0290(3) 0.0282(17) Uani 1 1 d . . . A 1
C47 C 0.2986(5) -0.0627(4) 1.0685(3) 0.0318(18) Uani 1 1 d . . . A 1
H47 H 0.275141 -0.018481 1.070691 0.038 Uiso 1 1 calc R U . A 1
C48 C 0.3250(6) -0.1110(5) 1.1049(3) 0.039(2) Uani 1 1 d . . . A 1
H48 H 0.321805 -0.099031 1.131444 0.047 Uiso 1 1 calc R U . A 1
C49 C 0.3558(6) -0.1763(4) 1.1023(3) 0.038(2) Uani 1 1 d . . . A 1
H49 H 0.371288 -0.209841 1.127346 0.046 Uiso 1 1 calc R U . A 1
C50 C 0.3640(5) -0.1927(4) 1.0631(3) 0.0313(18) Uani 1 1 d . . . A 1
H50 H 0.386423 -0.237220 1.061148 0.038 Uiso 1 1 calc R U . A 1
C51 C 0.3393(5) -0.1440(4) 1.0269(2) 0.0270(16) Uani 1 1 d . . . A 1
C52 C 0.4690(5) -0.1777(4) 0.9678(2) 0.0270(16) Uani 1 1 d . . . A 1
C53 C 0.4958(6) -0.2456(4) 0.9673(3) 0.038(2) Uani 1 1 d . . . A 1
H53 H 0.453139 -0.276972 0.969171 0.046 Uiso 1 1 calc R U . A 1
C54 C 0.5835(6) -0.2684(5) 0.9641(3) 0.047(2) Uani 1 1 d . . . A 1
H54 H 0.600345 -0.314920 0.964602 0.056 Uiso 1 1 calc R U . A 1
C55 C 0.6453(6) -0.2221(5) 0.9602(3) 0.048(2) Uani 1 1 d . . . A 1
H55 H 0.705393 -0.236217 0.957664 0.058 Uiso 1 1 calc R U . A 1
C56 C 0.6185(6) -0.1548(5) 0.9600(3) 0.040(2) Uani 1 1 d . . . A 1
H56 H 0.661302 -0.123170 0.956929 0.048 Uiso 1 1 calc R U . A 1
C57 C 0.5321(5) -0.1317(4) 0.9640(2) 0.0299(17) Uani 1 1 d . . . A 1
C58 C 0.5092(6) -0.0569(4) 0.9624(3) 0.040(2) Uani 1 1 d . . . A 1
H58A H 0.474410 -0.036036 0.937846 0.060 Uiso 1 1 calc R U . A 1
H58B H 0.562583 -0.033575 0.959862 0.060 Uiso 1 1 calc R U . A 1
H58C H 0.475704 -0.052506 0.988590 0.060 Uiso 1 1 calc R U . A 1
C59 C 0.0556(6) 0.0369(4) 0.8751(3) 0.0344(19) Uani 1 1 d . . . A 1
C60 C 0.0335(6) 0.0943(4) 0.8425(3) 0.038(2) Uani 1 1 d . . . A 1
H60 H 0.070157 0.103851 0.817297 0.046 Uiso 1 1 calc R U . A 1
C61 C -0.0418(6) 0.1384(5) 0.8458(4) 0.049(2) Uani 1 1 d . . . A 1
H61 H -0.055541 0.177038 0.823184 0.059 Uiso 1 1 calc R U . A 1
C62 C -0.0954(6) 0.1245(5) 0.8826(4) 0.052(3) Uani 1 1 d . . . A 1
H62 H -0.146450 0.153306 0.885549 0.062 Uiso 1 1 calc R U . A 1
C63 C -0.0725(6) 0.0666(5) 0.9156(3) 0.044(2) Uani 1 1 d . . . A 1
H63 H -0.108541 0.057150 0.941052 0.053 Uiso 1 1 calc R U . A 1
C64 C 0.0003(6) 0.0236(4) 0.9120(3) 0.0363(19) Uani 1 1 d . . . A 1
C65 C 0.0212(6) -0.0370(5) 0.9485(3) 0.039(2) Uani 1 1 d . . . A 1
H65A H 0.026693 -0.078966 0.938451 0.059 Uiso 1 1 calc R U . A 1
H65B H -0.025583 -0.039619 0.970826 0.059 Uiso 1 1 calc R U . A 1
H65C H 0.075970 -0.031619 0.960106 0.059 Uiso 1 1 calc R U . A 1
C66 C 0.4367(6) 0.0242(4) 0.8018(3) 0.044(2) Uani 1 1 d . . . A 1
H66A H 0.460666 -0.024077 0.809965 0.053 Uiso 1 1 calc R U . A 1
H66B H 0.408141 0.030918 0.774668 0.053 Uiso 1 1 calc R U . A 1
C67 C 0.5110(6) 0.0691(5) 0.7942(3) 0.038(2) Uani 1 1 d . . . A 1
C68 C 0.5947(7) 0.0499(5) 0.7803(3) 0.048(2) Uani 1 1 d . . . A 1
H68 H 0.607744 0.006692 0.773820 0.057 Uiso 1 1 calc R U . A 1
C69 C 0.6606(6) 0.0959(6) 0.7758(3) 0.050(2) Uani 1 1 d . . . A 1
H69 H 0.718548 0.082367 0.767624 0.060 Uiso 1 1 calc R U . A 1
C70 C 0.6411(6) 0.1591(5) 0.7831(3) 0.042(2) Uani 1 1 d . . . A 1
H70 H 0.685518 0.189645 0.779356 0.051 Uiso 1 1 calc R U . A 1
C71 C 0.5579(6) 0.1796(5) 0.7959(3) 0.037(2) Uani 1 1 d . . . A 1
H71 H 0.543965 0.224191 0.800187 0.044 Uiso 1 1 calc R U . A 1
C72 C 0.4948(6) 0.1326(4) 0.8024(3) 0.0346(19) Uani 1 1 d . . . A 1
C73 C 0.3898(5) 0.2084(4) 0.8541(3) 0.0324(18) Uani 1 1 d . . . A 1
C74 C 0.3746(7) 0.2778(5) 0.8330(3) 0.045(2) Uani 1 1 d . . . A 1
H74 H 0.358536 0.289818 0.804284 0.054 Uiso 1 1 calc R U . A 1
C75 C 0.3828(7) 0.3281(5) 0.8535(3) 0.054(3) Uani 1 1 d . . . A 1
H75 H 0.372968 0.374778 0.838969 0.065 Uiso 1 1 calc R U . A 1
C76 C 0.4054(7) 0.3108(5) 0.8953(3) 0.050(2) Uani 1 1 d . . . A 1
H76 H 0.411161 0.345475 0.909654 0.059 Uiso 1 1 calc R U . A 1
C77 C 0.4199(6) 0.2414(4) 0.9164(3) 0.038(2) Uani 1 1 d . . . A 1
H77 H 0.434492 0.229465 0.945360 0.046 Uiso 1 1 calc R U . A 1
C78 C 0.4131(5) 0.1902(4) 0.8958(3) 0.0318(18) Uani 1 1 d . . . A 1
C79 C 0.4345(6) 0.1175(4) 0.9188(3) 0.037(2) Uani 1 1 d . . . A 1
H79A H 0.452415 0.115794 0.947343 0.055 Uiso 1 1 calc R U . A 1
H79B H 0.482021 0.097248 0.903034 0.055 Uiso 1 1 calc R U . A 1
H79C H 0.383248 0.091852 0.921070 0.055 Uiso 1 1 calc R U . A 1
C80 C 0.3189(6) 0.1866(4) 0.7781(3) 0.038(2) Uani 1 1 d . . . A 1
C81 C 0.3531(8) 0.1856(5) 0.7372(3) 0.049(2) Uani 1 1 d . . . A 1
H81 H 0.411897 0.169303 0.732920 0.058 Uiso 1 1 calc R U . A 1
C82 C 0.2999(9) 0.2088(5) 0.7021(3) 0.061(3) Uani 1 1 d . . . A 1
H82 H 0.322634 0.207832 0.674290 0.073 Uiso 1 1 calc R U . A 1
C83 C 0.2150(9) 0.2330(5) 0.7085(4) 0.062(3) Uani 1 1 d . . . A 1
H83 H 0.179192 0.248926 0.684996 0.074 Uiso 1 1 calc R U . A 1
C84 C 0.1824(8) 0.2340(5) 0.7481(4) 0.058(3) Uani 1 1 d . . . A 1
H84 H 0.123837 0.251505 0.751505 0.069 Uiso 1 1 calc R U . A 1
C85 C 0.2312(6) 0.2104(4) 0.7847(3) 0.043(2) Uani 1 1 d . . . A 1
C86 C 0.1884(6) 0.2097(5) 0.8268(3) 0.047(2) Uani 1 1 d . . . A 1
H86A H 0.205552 0.248099 0.836808 0.070 Uiso 1 1 calc R U . A 1
H86B H 0.205927 0.166626 0.847008 0.070 Uiso 1 1 calc R U . A 1
H86C H 0.125235 0.213881 0.824764 0.070 Uiso 1 1 calc R U . A 1
O1 O 0.2007(3) -0.2874(3) 0.92317(17) 0.0297(12) Uani 1 1 d . . . A 1
H1 H 0.165398 -0.324997 0.939688 0.045 Uiso 1 1 calc R U . A 1
O2 O 0.2919(3) -0.1940(3) 0.87921(17) 0.0271(11) Uani 1 1 d . . . A 1
O3 O 0.3056(3) -0.0610(3) 0.86626(16) 0.0256(11) Uani 1 1 d . . . A 1
O4 O 0.2462(3) 0.0403(3) 0.89586(16) 0.0280(11) Uani 1 1 d . . . A 1
H4A H 0.224533 0.080937 0.907083 0.042 Uiso 1 1 calc R U . A 1
P1 P 0.29691(14) -0.40031(10) 0.86278(7) 0.0315(4) Uani 1 1 d . . . A 1
P2 P 0.34498(14) -0.13049(10) 0.85147(7) 0.0312(4) Uani 1 1 d . . . A 1
P3 P 0.09646(14) -0.09036(10) 0.84618(7) 0.0315(4) Uani 1 1 d . . . A 1
P4 P 0.35136(13) -0.15499(9) 0.97243(6) 0.0260(4) Uani 1 1 d . . . A 1
P5 P 0.38406(14) 0.14535(10) 0.82284(6) 0.0308(4) Uani 1 1 d . . . A 1
Pd1 Pd 0.29629(4) -0.29716(3) 0.87341(2) 0.02962(14) Uani 1 1 d . . . A 1
Pd2 Pd 0.14768(4) -0.19173(3) 0.88371(2) 0.02951(14) Uani 1 1 d . . . A 1
Pd3 Pd 0.27942(4) -0.22986(3) 0.95095(2) 0.02577(13) Uani 1 1 d . . . A 1
Pd4 Pd 0.16674(4) -0.01790(3) 0.87014(2) 0.02656(13) Uani 1 1 d . . . A 1
Pd5 Pd 0.30101(4) -0.05443(3) 0.93340(2) 0.02389(12) Uani 1 1 d . . . A 1
Pd6 Pd 0.34516(4) 0.04036(3) 0.84702(2) 0.02771(13) Uani 1 1 d . . . A 1
C87 C 0.5486(6) -0.4825(4) 0.6929(3) 0.042(2) Uani 1 1 d . . . B 1
H87A H 0.575002 -0.481468 0.719495 0.051 Uiso 1 1 calc R U . B 1
H87B H 0.524694 -0.435442 0.679837 0.051 Uiso 1 1 calc R U . B 1
C88 C 0.4751(6) -0.5278(4) 0.7041(3) 0.0361(19) Uani 1 1 d . . . B 1
C89 C 0.3909(6) -0.5058(5) 0.7164(3) 0.043(2) Uani 1 1 d . . . B 1
H89 H 0.377857 -0.459473 0.717584 0.052 Uiso 1 1 calc R U . B 1
C90 C 0.3258(6) -0.5513(5) 0.7269(3) 0.045(2) Uani 1 1 d . . . B 1
H90 H 0.268925 -0.535771 0.735388 0.054 Uiso 1 1 calc R U . B 1
C91 C 0.3438(6) -0.6186(5) 0.7251(3) 0.043(2) Uani 1 1 d . . . B 1
H91 H 0.299054 -0.649020 0.731709 0.052 Uiso 1 1 calc R U . B 1
C92 C 0.4272(6) -0.6419(5) 0.7137(3) 0.0368(19) Uani 1 1 d . . . B 1
H92 H 0.440270 -0.688540 0.713388 0.044 Uiso 1 1 calc R U . B 1
C93 C 0.4916(5) -0.5961(4) 0.7026(2) 0.0323(18) Uani 1 1 d . . . B 1
C94 C 0.6626(6) -0.6498(4) 0.7327(3) 0.037(2) Uani 1 1 d . . . B 1
C95 C 0.6215(7) -0.6475(4) 0.7718(3) 0.040(2) Uani 1 1 d . . . B 1
H95 H 0.561767 -0.632069 0.773672 0.049 Uiso 1 1 calc R U . B 1
C96 C 0.6692(8) -0.6683(5) 0.8084(3) 0.051(3) Uani 1 1 d . . . B 1
H96 H 0.641436 -0.667008 0.835348 0.061 Uiso 1 1 calc R U . B 1
C97 C 0.7550(9) -0.6904(6) 0.8058(4) 0.063(3) Uani 1 1 d . . . B 1
H97 H 0.786795 -0.704939 0.830836 0.076 Uiso 1 1 calc R U . B 1
C98 C 0.7950(8) -0.6913(5) 0.7668(4) 0.057(3) Uani 1 1 d . . . B 1
H98 H 0.854897 -0.706492 0.765211 0.069 Uiso 1 1 calc R U . B 1
C99 C 0.7512(7) -0.6709(5) 0.7299(3) 0.048(2) Uani 1 1 d . . . B 1
C100 C 0.7978(7) -0.6736(6) 0.6875(3) 0.053(3) Uani 1 1 d . . . B 1
H10A H 0.859784 -0.686435 0.691622 0.080 Uiso 1 1 calc R U . B 1
H10B H 0.790444 -0.628627 0.667613 0.080 Uiso 1 1 calc R U . B 1
H10C H 0.773348 -0.707619 0.675988 0.080 Uiso 1 1 calc R U . B 1
C101 C 0.5973(6) -0.6810(4) 0.6568(3) 0.0336(18) Uani 1 1 d . . . B 1
C102 C 0.6182(7) -0.7485(4) 0.6800(3) 0.050(3) Uani 1 1 d . . . B 1
H102 H 0.637796 -0.757251 0.707937 0.060 Uiso 1 1 calc R U . B 1
C103 C 0.6097(9) -0.8023(5) 0.6614(4) 0.063(3) Uani 1 1 d . . . B 1
H103 H 0.621499 -0.848125 0.677163 0.076 Uiso 1 1 calc R U . B 1
C104 C 0.5846(8) -0.7892(5) 0.6206(3) 0.057(3) Uani 1 1 d . . . B 1
H104 H 0.580329 -0.825966 0.607828 0.069 Uiso 1 1 calc R U . B 1
C105 C 0.5652(6) -0.7222(4) 0.5976(3) 0.043(2) Uani 1 1 d . . . B 1
H105 H 0.547520 -0.713639 0.569305 0.052 Uiso 1 1 calc R U . B 1
C106 C 0.5714(5) -0.6680(4) 0.6159(3) 0.0336(18) Uani 1 1 d . . . B 1
C107 C 0.5470(6) -0.5964(4) 0.5905(3) 0.038(2) Uani 1 1 d . . . B 1
H10D H 0.508257 -0.572102 0.608087 0.057 Uiso 1 1 calc R U . B 1
H10E H 0.517205 -0.598379 0.565313 0.057 Uiso 1 1 calc R U . B 1
H10F H 0.599548 -0.572148 0.581491 0.057 Uiso 1 1 calc R U . B 1
C108 C 0.6570(6) -0.3323(5) 0.6863(3) 0.0363(19) Uani 1 1 d . . . B 1
H10G H 0.710647 -0.311627 0.688217 0.054 Uiso 1 1 calc R U . B 1
H10H H 0.658511 -0.378439 0.704991 0.054 Uiso 1 1 calc R U . B 1
H10I H 0.607075 -0.304272 0.694982 0.054 Uiso 1 1 calc R U . B 1
C109 C 0.5301(6) -0.3235(5) 0.6178(3) 0.038(2) Uani 1 1 d . . . B 1
H10J H 0.521239 -0.282519 0.594539 0.057 Uiso 1 1 calc R U . B 1
H10K H 0.494290 -0.317484 0.643036 0.057 Uiso 1 1 calc R U . B 1
H10L H 0.513428 -0.363280 0.609237 0.057 Uiso 1 1 calc R U . B 1
C110 C 0.9363(6) -0.5153(4) 0.6275(3) 0.0336(18) Uani 1 1 d . . . B 1
C111 C 0.9564(6) -0.5652(5) 0.6644(3) 0.044(2) Uani 1 1 d . . . B 1
H111 H 0.918013 -0.569319 0.688935 0.053 Uiso 1 1 calc R U . B 1
C112 C 1.0320(7) -0.6092(5) 0.6659(4) 0.055(3) Uani 1 1 d . . . B 1
H112 H 1.044210 -0.643330 0.691085 0.065 Uiso 1 1 calc R U . B 1
C113 C 1.0882(6) -0.6029(5) 0.6309(4) 0.059(3) Uani 1 1 d . . . B 1
H113 H 1.140383 -0.631956 0.631828 0.070 Uiso 1 1 calc R U . B 1
C114 C 1.0684(6) -0.5530(5) 0.5933(4) 0.047(2) Uani 1 1 d . . . B 1
H114 H 1.107108 -0.548986 0.568835 0.056 Uiso 1 1 calc R U . B 1
C115 C 0.9942(6) -0.5103(4) 0.5916(3) 0.039(2) Uani 1 1 d . . . B 1
C116 C 0.9753(6) -0.4572(5) 0.5512(3) 0.041(2) Uani 1 1 d . . . B 1
H11A H 0.974747 -0.411459 0.556246 0.062 Uiso 1 1 calc R U . B 1
H11B H 0.918587 -0.463137 0.541781 0.062 Uiso 1 1 calc R U . B 1
H11C H 1.020397 -0.462360 0.529066 0.062 Uiso 1 1 calc R U . B 1
C117 C 0.7158(6) -0.4763(4) 0.5100(2) 0.0309(17) Uani 1 1 d . . . B 1
H11D H 0.777802 -0.493508 0.508963 0.037 Uiso 1 1 calc R U . B 1
H11E H 0.681416 -0.516620 0.515414 0.037 Uiso 1 1 calc R U . B 1
C118 C 0.6961(5) -0.4330(4) 0.4666(3) 0.0306(17) Uani 1 1 d . . . B 1
C119 C 0.7076(5) -0.4598(5) 0.4309(3) 0.0366(19) Uani 1 1 d . . . B 1
H119 H 0.728952 -0.506190 0.433577 0.044 Uiso 1 1 calc R U . B 1
C120 C 0.6875(6) -0.4180(5) 0.3911(3) 0.044(2) Uani 1 1 d . . . B 1
H120 H 0.694441 -0.436335 0.366768 0.053 Uiso 1 1 calc R U . B 1
C121 C 0.6577(6) -0.3503(5) 0.3868(3) 0.043(2) Uani 1 1 d . . . B 1
H121 H 0.644013 -0.322144 0.359688 0.051 Uiso 1 1 calc R U . B 1
C122 C 0.6478(6) -0.3235(4) 0.4228(3) 0.038(2) Uani 1 1 d . . . B 1
H122 H 0.628196 -0.276751 0.420084 0.045 Uiso 1 1 calc R U . B 1
C123 C 0.6667(5) -0.3651(4) 0.4624(2) 0.0312(18) Uani 1 1 d . . . B 1
C124 C 0.5359(5) -0.3108(4) 0.5140(3) 0.0330(18) Uani 1 1 d . . . B 1
C125 C 0.5141(6) -0.2399(5) 0.5056(3) 0.041(2) Uani 1 1 d . . . B 1
H125 H 0.559212 -0.209751 0.498910 0.049 Uiso 1 1 calc R U . B 1
C126 C 0.4289(6) -0.2131(5) 0.5067(3) 0.049(2) Uani 1 1 d . . . B 1
H126 H 0.415748 -0.165008 0.501125 0.058 Uiso 1 1 calc R U . B 1
C127 C 0.3634(6) -0.2558(5) 0.5160(3) 0.048(2) Uani 1 1 d . . . B 1
H127 H 0.304777 -0.237486 0.517419 0.058 Uiso 1 1 calc R U . B 1
C128 C 0.3824(6) -0.3264(5) 0.5233(3) 0.048(2) Uani 1 1 d . . . B 1
H128 H 0.336361 -0.355663 0.528957 0.058 Uiso 1 1 calc R U . B 1
C129 C 0.4681(6) -0.3546(4) 0.5226(3) 0.0351(19) Uani 1 1 d . . . B 1
C130 C 0.4849(6) -0.4313(4) 0.5316(3) 0.039(2) Uani 1 1 d . . . B 1
H13A H 0.522208 -0.443519 0.508447 0.059 Uiso 1 1 calc R U . B 1
H13B H 0.429601 -0.451973 0.533735 0.059 Uiso 1 1 calc R U . B 1
H13C H 0.513752 -0.448224 0.558458 0.059 Uiso 1 1 calc R U . B 1
C131 C 0.9735(6) -0.2694(5) 0.5823(3) 0.042(2) Uani 1 1 d . . . B 1
H13D H 0.983049 -0.262136 0.551089 0.051 Uiso 1 1 calc R U . B 1
H13E H 0.985778 -0.226684 0.589454 0.051 Uiso 1 1 calc R U . B 1
C132 C 1.0402(6) -0.3249(5) 0.6027(3) 0.042(2) Uani 1 1 d . . . B 1
C133 C 1.1280(6) -0.3238(6) 0.5909(3) 0.049(2) Uani 1 1 d . . . B 1
H133 H 1.147420 -0.288155 0.568151 0.059 Uiso 1 1 calc R U . B 1
C134 C 1.1872(6) -0.3733(6) 0.6117(3) 0.053(3) Uani 1 1 d . . . B 1
H134 H 1.247317 -0.371393 0.603630 0.063 Uiso 1 1 calc R U . B 1
C135 C 1.1591(6) -0.4261(6) 0.6445(3) 0.047(2) Uani 1 1 d . . . B 1
H135 H 1.200277 -0.460543 0.658724 0.056 Uiso 1 1 calc R U . B 1
C136 C 1.0720(6) -0.4292(5) 0.6568(3) 0.040(2) Uani 1 1 d . . . B 1
H136 H 1.053003 -0.465059 0.679550 0.048 Uiso 1 1 calc R U . B 1
C137 C 1.0118(5) -0.3783(5) 0.6350(3) 0.037(2) Uani 1 1 d . . . B 1
C138 C 0.8731(6) -0.3840(5) 0.7001(3) 0.041(2) Uani 1 1 d . . . B 1
C139 C 0.8383(6) -0.4433(6) 0.7245(3) 0.050(3) Uani 1 1 d . . . B 1
H139 H 0.827801 -0.478065 0.710957 0.060 Uiso 1 1 calc R U . B 1
C140 C 0.8186(7) -0.4531(8) 0.7677(3) 0.066(3) Uani 1 1 d . . . B 1
H140 H 0.796231 -0.494271 0.783945 0.079 Uiso 1 1 calc R U . B 1
C141 C 0.8323(9) -0.4018(10) 0.7866(4) 0.084(5) Uani 1 1 d . . . B 1
H141 H 0.817870 -0.407027 0.816075 0.101 Uiso 1 1 calc R U . B 1
C142 C 0.8658(8) -0.3443(9) 0.7639(4) 0.082(5) Uani 1 1 d . . . B 1
H142 H 0.874966 -0.310252 0.778216 0.098 Uiso 1 1 calc R U . B 1
C143 C 0.8887(6) -0.3314(6) 0.7188(3) 0.055(3) Uani 1 1 d . . . B 1
C144 C 0.9246(8) -0.2674(6) 0.6957(4) 0.067(3) Uani 1 1 d . . . B 1
H14D H 0.983865 -0.277264 0.684640 0.101 Uiso 1 1 calc R U . B 1
H14E H 0.925641 -0.237229 0.714932 0.101 Uiso 1 1 calc R U . B 1
H14F H 0.888352 -0.244805 0.671904 0.101 Uiso 1 1 calc R U . B 1
C145 C 0.7593(6) -0.2288(4) 0.4657(3) 0.0350(19) Uani 1 1 d . . . B 1
C146 C 0.7188(7) -0.1685(5) 0.4404(3) 0.046(2) Uani 1 1 d . . . B 1
H146 H 0.669235 -0.145819 0.451500 0.055 Uiso 1 1 calc R U . B 1
C147 C 0.7512(7) -0.1427(5) 0.3995(3) 0.049(3) Uani 1 1 d . . . B 1
H147 H 0.724953 -0.100977 0.383243 0.059 Uiso 1 1 calc R U . B 1
C148 C 0.8200(7) -0.1752(5) 0.3817(3) 0.052(3) Uani 1 1 d . . . B 1
H148 H 0.840065 -0.157638 0.353002 0.062 Uiso 1 1 calc R U . B 1
C149 C 0.8603(6) -0.2352(5) 0.4067(3) 0.047(2) Uani 1 1 d . . . B 1
H149 H 0.909178 -0.257730 0.395033 0.056 Uiso 1 1 calc R U . B 1
C150 C 0.8304(6) -0.2621(4) 0.4479(3) 0.0359(19) Uani 1 1 d . . . B 1
C151 C 0.8748(6) -0.3254(4) 0.4738(3) 0.038(2) Uani 1 1 d . . . B 1
H15A H 0.893437 -0.316470 0.499934 0.057 Uiso 1 1 calc R U . B 1
H15B H 0.925679 -0.339995 0.457439 0.057 Uiso 1 1 calc R U . B 1
H15C H 0.834706 -0.361627 0.481208 0.057 Uiso 1 1 calc R U . B 1
C152 C 0.5891(7) -0.1636(5) 0.6325(4) 0.059(3) Uani 1 1 d . . . B 1
H15D H 0.545804 -0.192159 0.626263 0.071 Uiso 1 1 calc R U . B 1
H15E H 0.607127 -0.184874 0.661737 0.071 Uiso 1 1 calc R U . B 1
C153 C 0.5440(7) -0.0954(5) 0.6326(4) 0.059(3) Uani 1 1 d . . . B 1
C154 C 0.4622(9) -0.0842(7) 0.6521(5) 0.089(5) Uani 1 1 d . . . B 1
H154 H 0.433349 -0.122375 0.668298 0.107 Uiso 1 1 calc R U . B 1
C155 C 0.4225(9) -0.0199(7) 0.6487(6) 0.096(5) Uani 1 1 d . . . B 1
H155 H 0.367179 -0.013916 0.662600 0.115 Uiso 1 1 calc R U . B 1
C156 C 0.4630(9) 0.0371(7) 0.6247(6) 0.101(6) Uani 1 1 d . . . B 1
H156 H 0.435406 0.081567 0.623063 0.121 Uiso 1 1 calc R U . B 1
C157 C 0.5433(8) 0.0295(6) 0.6033(5) 0.077(4) Uani 1 1 d . . . B 1
H157 H 0.569442 0.068057 0.585736 0.092 Uiso 1 1 calc R U . B 1
C158 C 0.5844(7) -0.0364(5) 0.6083(4) 0.062(3) Uani 1 1 d . . . B 1
C159 C 0.7054(8) 0.0005(6) 0.5392(5) 0.072(4) Uani 1 1 d . . . B 1
C160 C 0.7616(10) 0.0525(7) 0.5347(6) 0.103(5) Uani 1 1 d . U . B 1
H160 H 0.791163 0.054569 0.558832 0.123 Uiso 1 1 calc R U . B 1
C161 C 0.7762(10) 0.1009(7) 0.4970(6) 0.101(6) Uani 1 1 d . . . B 1
H161 H 0.810921 0.137728 0.495426 0.121 Uiso 1 1 calc R U . B 1
C162 C 0.7388(11) 0.0930(9) 0.4629(5) 0.100(5) Uani 1 1 d . . . B 1
H162 H 0.754880 0.121732 0.436072 0.120 Uiso 1 1 calc R U . B 1
C163 C 0.6791(11) 0.0469(7) 0.4634(5) 0.097(5) Uani 1 1 d . . . B 1
H163 H 0.649558 0.047494 0.438776 0.116 Uiso 1 1 calc R U . B 1
C164 C 0.6631(10) -0.0033(6) 0.5037(5) 0.078(4) Uani 1 1 d . . . B 1
C165 C 0.5969(11) -0.0561(7) 0.5066(4) 0.090(5) Uani 1 1 d . . . B 1
H16A H 0.625018 -0.102215 0.516723 0.136 Uiso 1 1 calc R U . B 1
H16B H 0.575075 -0.051377 0.478422 0.136 Uiso 1 1 calc R U . B 1
H16C H 0.548477 -0.048359 0.526512 0.136 Uiso 1 1 calc R U . B 1
C166 C 0.7628(9) -0.0415(8) 0.6274(6) 0.092(5) Uani 1 1 d . . . B 1
C167 C 0.7233(12) -0.0151(10) 0.6625(6) 0.115(6) Uani 1 1 d . U . B 1
H167 H 0.662926 -0.001330 0.662915 0.137 Uiso 1 1 calc R U . B 1
C168 C 0.7717(13) -0.0095(12) 0.6958(8) 0.141(8) Uani 1 1 d . U . B 1
H168 H 0.744795 0.004875 0.719680 0.169 Uiso 1 1 calc R U . B 1
C169 C 0.8627(13) -0.0259(11) 0.6925(7) 0.124(7) Uani 1 1 d . U . B 1
H169 H 0.897858 -0.019155 0.713521 0.149 Uiso 1 1 calc R U . B 1
C170 C 0.9020(11) -0.0521(10) 0.6586(6) 0.112(6) Uani 1 1 d . . . B 1
H170 H 0.962767 -0.064301 0.657259 0.134 Uiso 1 1 calc R U . B 1
C171 C 0.8492(9) -0.0598(7) 0.6263(5) 0.076(4) Uani 1 1 d . . . B 1
C172 C 0.8939(9) -0.0908(6) 0.5941(5) 0.079(4) Uani 1 1 d . . . B 1
H17A H 0.871062 -0.134897 0.595832 0.118 Uiso 1 1 calc R U . B 1
H17B H 0.956197 -0.097883 0.598816 0.118 Uiso 1 1 calc R U . B 1
H17C H 0.884665 -0.060567 0.565853 0.118 Uiso 1 1 calc R U . B 1
O5 O 0.7450(3) -0.5233(3) 0.60611(16) 0.0277(11) Uani 1 1 d . . . B 1
H5A H 0.766372 -0.567872 0.599485 0.042 Uiso 1 1 calc R U . B 1
O6 O 0.6863(3) -0.4109(3) 0.62364(17) 0.0292(12) Uani 1 1 d . . . B 1
O7 O 0.7013(3) -0.2776(3) 0.59780(18) 0.0312(12) Uani 1 1 d . . . B 1
O8 O 0.7979(4) -0.1930(3) 0.5504(2) 0.0424(15) Uani 1 1 d . . . B 1
H8 H 0.835234 -0.158561 0.531858 0.064 Uiso 1 1 calc R U . B 1
P6 P 0.60232(14) -0.61281(10) 0.68434(6) 0.0321(4) Uani 1 1 d . . . B 1
P7 P 0.64678(14) -0.33692(11) 0.63055(7) 0.0336(5) Uani 1 1 d . . . B 1
P8 P 0.89377(14) -0.37753(11) 0.64263(7) 0.0335(5) Uani 1 1 d . . . B 1
P9 P 0.65128(13) -0.34050(10) 0.51319(6) 0.0279(4) Uani 1 1 d . . . B 1
P10 P 0.69072(17) -0.06000(12) 0.58853(11) 0.0550(7) Uani 1 1 d . . . B 1
Pd7 Pd 0.64414(4) -0.51105(3) 0.65226(2) 0.02800(13) Uani 1 1 d . . . B 1
Pd8 Pd 0.82489(4) -0.45790(3) 0.62579(2) 0.02754(13) Uani 1 1 d . . . B 1
Pd9 Pd 0.69448(4) -0.43521(3) 0.56066(2) 0.02486(13) Uani 1 1 d . . . B 1
Pd10 Pd 0.84632(4) -0.28218(3) 0.59687(2) 0.03202(14) Uani 1 1 d . . . B 1
Pd11 Pd 0.72480(4) -0.26010(3) 0.52742(2) 0.02926(14) Uani 1 1 d . . . B 1
Pd12 Pd 0.69423(4) -0.16976(3) 0.59230(2) 0.03843(16) Uani 1 1 d . . . B 1
C197 C 0.8963(8) -0.6523(8) 0.5727(6) 0.088(5) Uani 1 1 d . . . . .
H19A H 0.926404 -0.657749 0.599303 0.106 Uiso 1 1 calc R U . . .
H19B H 0.921423 -0.615321 0.550444 0.106 Uiso 1 1 calc R U . . .
C198 C 0.9052(12) -0.7186(11) 0.5587(8) 0.144(8) Uani 1 1 d . U . . .
H19C H 0.950017 -0.716617 0.535112 0.173 Uiso 1 1 calc R U . . .
H19D H 0.922416 -0.757391 0.582644 0.173 Uiso 1 1 calc R U . . .
C199 C 0.8247(8) -0.7270(7) 0.5453(5) 0.077(4) Uani 1 1 d . . . . .
H19E H 0.799863 -0.768334 0.563474 0.092 Uiso 1 1 calc R U . . .
H19F H 0.829220 -0.730584 0.515365 0.092 Uiso 1 1 calc R U . . .
C200 C 0.7736(10) -0.6669(9) 0.5496(7) 0.118(6) Uani 1 1 d . U . . .
H20A H 0.771487 -0.633408 0.521601 0.141 Uiso 1 1 calc R U . . .
H20B H 0.713477 -0.678089 0.559365 0.141 Uiso 1 1 calc R U . . .
O15 O 0.8092(4) -0.6379(4) 0.5791(3) 0.0577(19) Uani 1 1 d . . . . .
C173 C 1.2119(7) -0.8411(5) 0.9723(3) 0.052(2) Uani 1 1 d . . . . .
H17D H 1.275374 -0.837693 0.967916 0.062 Uiso 1 1 calc R U . . .
H17E H 1.199642 -0.873729 0.999834 0.062 Uiso 1 1 calc R U . . .
C174 C 1.1656(9) -0.7724(6) 0.9715(5) 0.080(4) Uani 1 1 d . . . . .
H17F H 1.206896 -0.736433 0.963484 0.096 Uiso 1 1 calc R U . . .
H17G H 1.137740 -0.771671 0.999798 0.096 Uiso 1 1 calc R U . . .
C175 C 1.0982(8) -0.7608(5) 0.9389(4) 0.060(3) Uani 1 1 d . . . . .
H17H H 1.117157 -0.729788 0.911732 0.072 Uiso 1 1 calc R U . . .
H17I H 1.041737 -0.742054 0.949350 0.072 Uiso 1 1 calc R U . . .
C176 C 1.0932(6) -0.8333(5) 0.9340(4) 0.050(2) Uani 1 1 d . . . . .
H17J H 1.053460 -0.858778 0.956330 0.061 Uiso 1 1 calc R U . . .
H17K H 1.072783 -0.832582 0.905716 0.061 Uiso 1 1 calc R U . . .
O9 O 1.1794(4) -0.8627(3) 0.9383(2) 0.0510(17) Uani 1 1 d . . . . .
C177 C 0.9772(8) -0.6400(7) 1.0011(4) 0.072(3) Uani 1 1 d . . . . .
H17L H 0.961072 -0.679831 0.991764 0.087 Uiso 1 1 calc R U . . .
H17M H 1.029004 -0.654252 1.018217 0.087 Uiso 1 1 calc R U . . .
C178 C 0.9963(11) -0.5831(9) 0.9634(5) 0.104(6) Uani 1 1 d . . . . .
H17N H 1.046116 -0.559502 0.968395 0.125 Uiso 1 1 calc R U . . .
H17O H 1.010659 -0.600950 0.937798 0.125 Uiso 1 1 calc R U . . .
C179 C 0.9199(9) -0.5374(7) 0.9580(4) 0.077(4) Uani 1 1 d . . . . .
H17P H 0.890380 -0.540353 0.932621 0.092 Uiso 1 1 calc R U . . .
H17Q H 0.934745 -0.489750 0.954167 0.092 Uiso 1 1 calc R U . . .
C180 C 0.8620(7) -0.5581(5) 0.9972(4) 0.060(3) Uani 1 1 d . . . . .
H18A H 0.849346 -0.519663 1.011062 0.072 Uiso 1 1 calc R U . . .
H18B H 0.806475 -0.571514 0.989925 0.072 Uiso 1 1 calc R U . . .
O10 O 0.9075(5) -0.6154(4) 1.0254(2) 0.0543(18) Uani 1 1 d . . . . .
C201 C 0.9849(11) -0.1421(8) 0.4729(5) 0.100(5) Uani 1 1 d . U . . .
H20C H 0.962802 -0.180979 0.464699 0.120 Uiso 1 1 calc R U . . .
H20D H 1.036559 -0.158963 0.489756 0.120 Uiso 1 1 calc R U . . .
C202 C 1.0064(14) -0.0887(10) 0.4352(7) 0.137(8) Uani 1 1 d . U . . .
H20E H 1.024957 -0.108896 0.410863 0.165 Uiso 1 1 calc R U . . .
H20F H 1.054117 -0.063459 0.440707 0.165 Uiso 1 1 calc R U . . .
C203 C 0.9272(11) -0.0427(9) 0.4260(6) 0.110(6) Uani 1 1 d . U . . .
H20G H 0.940253 0.005443 0.414385 0.132 Uiso 1 1 calc R U . . .
H20H H 0.890858 -0.056703 0.406394 0.132 Uiso 1 1 calc R U . . .
C204 C 0.8890(14) -0.0537(11) 0.4673(6) 0.151(9) Uani 1 1 d . U . . .
H20I H 0.896086 -0.013111 0.478140 0.181 Uiso 1 1 calc R U . . .
H20J H 0.825866 -0.056021 0.465534 0.181 Uiso 1 1 calc R U . . .
O16 O 0.9186(6) -0.1102(4) 0.4969(3) 0.079(3) Uani 1 1 d . . . . .

loop_
_atom_site_aniso_label
_atom_site_aniso_U_11
_atom_site_aniso_U_22
_atom_site_aniso_U_33
_atom_site_aniso_U_23
_atom_site_aniso_U_13
_atom_site_aniso_U_12
C1 0.043(5) 0.034(5) 0.051(6) -0.012(4) 0.010(4) -0.005(4)
C2 0.044(5) 0.046(5) 0.039(5) -0.016(4) 0.003(4) -0.004(4)
C3 0.052(6) 0.052(6) 0.046(6) -0.011(5) 0.017(5) -0.009(5)
C4 0.045(6) 0.059(6) 0.045(6) -0.015(5) 0.009(4) 0.000(5)
C5 0.051(6) 0.051(6) 0.054(6) -0.025(5) -0.006(5) 0.014(5)
C6 0.049(6) 0.038(5) 0.045(5) -0.020(4) -0.004(4) 0.000(4)
C7 0.036(5) 0.046(5) 0.040(5) -0.021(4) 0.000(4) -0.008(4)
C8 0.043(5) 0.030(4) 0.037(5) -0.006(4) -0.006(4) -0.004(4)
C9 0.054(6) 0.042(5) 0.040(5) -0.008(4) -0.003(4) -0.002(4)
C10 0.067(7) 0.051(6) 0.041(6) -0.012(5) -0.011(5) 0.002(5)
C11 0.059(7) 0.055(6) 0.048(6) -0.016(5) -0.028(5) 0.006(5)
C12 0.046(6) 0.059(6) 0.058(7) -0.027(5) -0.024(5) 0.001(5)
C13 0.047(5) 0.034(4) 0.042(5) -0.009(4) -0.012(4) -0.002(4)
C14 0.036(5) 0.077(7) 0.052(6) -0.028(6) -0.004(5) -0.004(5)
C15 0.034(4) 0.026(4) 0.029(4) -0.003(3) -0.007(3) 0.000(3)
C16 0.039(5) 0.035(5) 0.045(5) -0.004(4) -0.011(4) -0.001(4)
C17 0.053(6) 0.042(5) 0.063(7) -0.005(5) -0.004(5) -0.015(5)
C18 0.061(7) 0.044(6) 0.053(6) 0.008(5) -0.004(5) -0.007(5)
C19 0.061(7) 0.051(6) 0.033(5) -0.001(4) -0.008(5) -0.001(5)
C20 0.042(5) 0.039(5) 0.037(5) -0.008(4) -0.006(4) 0.002(4)
C21 0.062(7) 0.045(5) 0.043(6) -0.006(4) -0.028(5) 0.004(5)
C22 0.037(5) 0.039(5) 0.028(4) -0.001(4) -0.006(4) -0.007(4)
C23 0.033(5) 0.039(5) 0.033(5) -0.007(4) 0.002(4) -0.009(4)
C24 0.033(5) 0.035(5) 0.069(7) -0.004(5) -0.007(5) -0.003(4)
C25 0.032(5) 0.039(5) 0.044(5) -0.006(4) -0.009(4) 0.001(4)
C26 0.035(5) 0.066(7) 0.057(7) 0.000(5) -0.004(5) -0.006(5)
C27 0.028(5) 0.088(9) 0.064(7) -0.013(6) -0.007(5) -0.003(5)
C28 0.033(5) 0.068(7) 0.058(7) -0.019(6) -0.015(5) 0.012(5)
C29 0.036(5) 0.048(5) 0.057(6) -0.015(5) -0.014(4) -0.007(4)
C30 0.034(5) 0.036(4) 0.048(5) -0.014(4) -0.017(4) -0.002(4)
C31 0.039(5) 0.047(5) 0.036(5) -0.006(4) -0.022(4) 0.015(4)
C32 0.054(6) 0.052(6) 0.031(5) -0.004(4) -0.010(4) 0.007(5)
C33 0.077(8) 0.077(8) 0.046(7) 0.001(6) -0.008(6) 0.012(7)
C34 0.132(13) 0.107(12) 0.023(6) -0.007(7) -0.015(7) 0.026(10)
C35 0.093(10) 0.117(12) 0.043(7) -0.041(8) -0.032(7) 0.028(9)
C36 0.061(7) 0.062(7) 0.045(6) -0.020(5) -0.023(5) 0.010(5)
C37 0.086(9) 0.099(10) 0.073(9) -0.050(8) -0.008(7) -0.032(8)
C38 0.045(5) 0.028(4) 0.025(4) 0.003(3) -0.012(4) -0.007(4)
C39 0.058(6) 0.039(5) 0.040(5) -0.008(4) 0.002(4) -0.014(4)
C40 0.082(8) 0.030(5) 0.036(5) 0.009(4) -0.015(5) -0.009(5)
C41 0.083(8) 0.043(5) 0.024(5) 0.013(4) -0.009(5) -0.018(5)
C42 0.050(6) 0.056(6) 0.041(5) -0.015(5) 0.004(4) -0.017(5)
C43 0.038(5) 0.050(5) 0.037(5) -0.010(4) 0.004(4) -0.020(4)
C44 0.042(5) 0.051(6) 0.048(6) -0.011(5) 0.002(4) -0.001(4)
C45 0.043(5) 0.018(3) 0.024(4) 0.003(3) -0.011(3) 0.001(3)
C46 0.029(4) 0.023(4) 0.030(4) 0.000(3) -0.007(3) -0.005(3)
C47 0.032(4) 0.036(4) 0.027(4) -0.006(3) -0.006(3) -0.004(3)
C48 0.039(5) 0.047(5) 0.030(5) -0.007(4) -0.005(4) -0.009(4)
C49 0.048(5) 0.039(5) 0.026(4) 0.002(4) -0.010(4) -0.011(4)
C50 0.032(4) 0.032(4) 0.028(4) 0.002(3) -0.011(3) -0.010(3)
C51 0.028(4) 0.033(4) 0.018(4) 0.001(3) -0.011(3) -0.007(3)
C52 0.026(4) 0.033(4) 0.021(4) -0.001(3) -0.010(3) -0.002(3)
C53 0.039(5) 0.036(5) 0.038(5) -0.004(4) -0.009(4) -0.005(4)
C54 0.043(5) 0.033(5) 0.058(6) 0.000(4) -0.011(5) 0.004(4)
C55 0.032(5) 0.054(6) 0.056(6) -0.012(5) -0.001(4) 0.000(4)
C56 0.043(5) 0.039(5) 0.035(5) 0.001(4) -0.009(4) -0.010(4)
C57 0.029(4) 0.040(4) 0.019(4) -0.002(3) -0.007(3) -0.006(3)
C58 0.043(5) 0.035(5) 0.043(5) -0.006(4) -0.008(4) -0.013(4)
C59 0.037(5) 0.033(4) 0.034(5) -0.005(4) -0.012(4) -0.005(4)
C60 0.035(5) 0.034(4) 0.043(5) -0.002(4) -0.014(4) -0.001(4)
C61 0.048(6) 0.034(5) 0.065(7) -0.008(5) -0.024(5) 0.009(4)
C62 0.034(5) 0.040(5) 0.082(8) -0.021(5) -0.001(5) 0.004(4)
C63 0.030(5) 0.042(5) 0.059(6) -0.012(4) 0.003(4) -0.004(4)
C64 0.038(5) 0.028(4) 0.041(5) -0.004(4) -0.007(4) -0.001(3)
C65 0.036(5) 0.048(5) 0.033(5) -0.008(4) -0.001(4) -0.002(4)
C66 0.055(6) 0.031(4) 0.045(5) -0.003(4) 0.008(4) -0.016(4)
C67 0.037(5) 0.043(5) 0.029(4) -0.002(4) 0.003(4) -0.009(4)
C68 0.053(6) 0.043(5) 0.044(6) -0.006(4) 0.009(5) -0.009(4)
C69 0.036(5) 0.069(7) 0.036(5) 0.002(5) 0.006(4) -0.010(5)
C70 0.047(6) 0.044(5) 0.031(5) 0.005(4) -0.007(4) -0.013(4)
C71 0.041(5) 0.041(5) 0.023(4) 0.008(3) -0.010(4) -0.015(4)
C72 0.040(5) 0.035(4) 0.024(4) 0.003(3) 0.002(3) -0.008(4)
C73 0.036(5) 0.030(4) 0.029(4) 0.002(3) -0.017(4) -0.007(3)
C74 0.061(6) 0.036(5) 0.037(5) 0.001(4) -0.014(4) -0.014(4)
C75 0.078(8) 0.034(5) 0.051(6) -0.006(4) -0.028(6) -0.007(5)
C76 0.057(6) 0.034(5) 0.062(7) -0.017(5) -0.017(5) 0.003(4)
C77 0.047(5) 0.040(5) 0.025(4) 0.004(4) -0.018(4) -0.005(4)
C78 0.029(4) 0.033(4) 0.028(4) 0.008(3) -0.014(3) -0.003(3)
C79 0.045(5) 0.033(4) 0.027(4) 0.009(3) -0.019(4) -0.009(4)
C80 0.055(6) 0.027(4) 0.030(5) 0.006(3) -0.013(4) -0.016(4)
C81 0.076(7) 0.040(5) 0.029(5) 0.001(4) -0.005(5) -0.027(5)
C82 0.106(10) 0.045(6) 0.031(5) -0.003(4) -0.010(6) -0.022(6)
C83 0.087(9) 0.050(6) 0.047(7) 0.005(5) -0.041(6) -0.007(6)
C84 0.067(7) 0.041(5) 0.059(7) 0.010(5) -0.031(6) -0.011(5)
C85 0.054(6) 0.023(4) 0.044(5) 0.011(4) -0.018(4) -0.009(4)
C86 0.048(6) 0.035(5) 0.045(6) 0.016(4) -0.017(4) 0.001(4)
O1 0.027(3) 0.030(3) 0.032(3) -0.005(2) -0.005(2) -0.003(2)
O2 0.029(3) 0.024(3) 0.029(3) -0.005(2) 0.001(2) -0.005(2)
O3 0.023(3) 0.029(3) 0.024(3) -0.004(2) -0.003(2) -0.003(2)
O4 0.028(3) 0.028(3) 0.025(3) -0.001(2) -0.003(2) -0.003(2)
P1 0.0367(11) 0.0283(10) 0.0289(11) -0.0053(8) -0.0041(9) -0.0022(8)
P2 0.0326(11) 0.0302(10) 0.0300(11) -0.0037(8) -0.0056(9) -0.0045(8)
P3 0.0304(11) 0.0295(10) 0.0348(11) -0.0054(9) -0.0116(9) -0.0019(8)
P4 0.0288(10) 0.0234(9) 0.0247(10) -0.0010(7) -0.0076(8) -0.0048(7)
P5 0.0405(12) 0.0269(10) 0.0225(10) 0.0022(8) -0.0043(8) -0.0099(8)
Pd1 0.0337(3) 0.0248(3) 0.0297(3) -0.0051(2) 0.0002(2) -0.0045(2)
Pd2 0.0282(3) 0.0269(3) 0.0337(3) -0.0061(2) -0.0053(2) -0.0043(2)
Pd3 0.0284(3) 0.0225(3) 0.0252(3) -0.0019(2) -0.0038(2) -0.0049(2)
Pd4 0.0274(3) 0.0254(3) 0.0251(3) -0.0010(2) -0.0074(2) -0.0027(2)
Pd5 0.0276(3) 0.0216(3) 0.0204(3) 0.0006(2) -0.0069(2) -0.0021(2)
Pd6 0.0330(3) 0.0253(3) 0.0231(3) -0.0007(2) -0.0022(2) -0.0071(2)
C87 0.056(6) 0.031(4) 0.039(5) -0.009(4) 0.008(4) -0.010(4)
C88 0.039(5) 0.043(5) 0.027(4) -0.008(4) 0.002(4) -0.009(4)
C89 0.048(6) 0.039(5) 0.041(5) -0.010(4) 0.011(4) -0.007(4)
C90 0.041(5) 0.057(6) 0.030(5) 0.001(4) 0.002(4) -0.006(4)
C91 0.043(5) 0.060(6) 0.028(5) -0.004(4) -0.005(4) -0.020(4)
C92 0.045(5) 0.043(5) 0.021(4) -0.002(3) -0.005(4) -0.011(4)
C93 0.037(5) 0.044(5) 0.014(4) 0.001(3) -0.012(3) -0.004(4)
C94 0.050(5) 0.030(4) 0.029(4) 0.003(3) -0.014(4) -0.005(4)
C95 0.059(6) 0.032(4) 0.030(5) 0.000(4) -0.008(4) -0.014(4)
C96 0.084(8) 0.041(5) 0.031(5) -0.004(4) -0.017(5) -0.016(5)
C97 0.089(9) 0.058(7) 0.043(6) 0.004(5) -0.038(6) -0.020(6)
C98 0.064(7) 0.046(6) 0.060(7) -0.002(5) -0.023(6) -0.011(5)
C99 0.056(6) 0.038(5) 0.047(6) 0.005(4) -0.014(5) -0.019(4)
C100 0.048(6) 0.059(6) 0.042(6) 0.012(5) -0.014(5) -0.010(5)
C101 0.039(5) 0.032(4) 0.030(4) -0.005(3) -0.007(4) -0.005(3)
C102 0.084(8) 0.020(4) 0.040(5) 0.011(4) -0.029(5) -0.007(4)
C103 0.113(10) 0.022(4) 0.053(7) 0.002(4) -0.033(7) -0.005(5)
C104 0.089(8) 0.034(5) 0.052(6) -0.011(5) -0.038(6) 0.008(5)
C105 0.061(6) 0.025(4) 0.037(5) 0.008(4) -0.027(4) 0.001(4)
C106 0.034(5) 0.032(4) 0.031(4) 0.001(3) -0.012(4) -0.003(3)
C107 0.043(5) 0.039(5) 0.031(5) 0.001(4) -0.020(4) -0.008(4)
C108 0.039(5) 0.042(5) 0.030(4) -0.013(4) 0.000(4) -0.004(4)
C109 0.040(5) 0.039(5) 0.035(5) -0.008(4) -0.010(4) -0.001(4)
C110 0.041(5) 0.027(4) 0.032(4) -0.003(3) -0.013(4) -0.002(3)
C111 0.042(5) 0.042(5) 0.046(6) -0.001(4) -0.014(4) -0.003(4)
C112 0.047(6) 0.048(6) 0.065(7) 0.002(5) -0.031(5) -0.001(5)
C113 0.031(5) 0.047(6) 0.101(10) -0.023(6) -0.021(6) 0.007(4)
C114 0.032(5) 0.049(5) 0.068(7) -0.028(5) -0.003(5) -0.006(4)
C115 0.037(5) 0.035(4) 0.047(5) -0.012(4) -0.009(4) -0.005(4)
C116 0.045(5) 0.049(5) 0.029(5) -0.008(4) -0.005(4) -0.007(4)
C117 0.042(5) 0.026(4) 0.024(4) -0.002(3) -0.011(3) -0.002(3)
C118 0.029(4) 0.038(4) 0.025(4) -0.006(3) -0.006(3) -0.005(3)
C119 0.031(4) 0.054(5) 0.027(4) -0.010(4) -0.003(3) -0.011(4)
C120 0.035(5) 0.070(7) 0.029(5) -0.012(4) -0.005(4) -0.015(4)
C121 0.045(5) 0.057(6) 0.023(4) 0.003(4) -0.008(4) -0.017(4)
C122 0.039(5) 0.034(4) 0.036(5) 0.005(4) -0.014(4) -0.015(4)
C123 0.037(5) 0.034(4) 0.021(4) 0.004(3) -0.015(3) -0.010(3)
C124 0.029(4) 0.040(5) 0.029(4) -0.003(4) -0.009(3) -0.006(3)
C125 0.044(5) 0.037(5) 0.040(5) -0.004(4) -0.011(4) -0.003(4)
C126 0.046(6) 0.044(5) 0.055(6) -0.008(5) -0.016(5) 0.003(4)
C127 0.040(5) 0.052(6) 0.050(6) -0.006(5) -0.016(4) 0.006(4)
C128 0.035(5) 0.051(6) 0.062(7) -0.015(5) -0.004(5) -0.011(4)
C129 0.037(5) 0.039(5) 0.028(4) -0.004(4) -0.012(4) -0.003(4)
C130 0.038(5) 0.038(5) 0.042(5) -0.003(4) -0.010(4) -0.015(4)
C131 0.042(5) 0.045(5) 0.037(5) -0.003(4) -0.005(4) -0.008(4)
C132 0.026(4) 0.058(6) 0.050(6) -0.029(5) -0.006(4) -0.006(4)
C133 0.031(5) 0.076(7) 0.041(5) -0.014(5) -0.010(4) -0.001(5)
C134 0.023(5) 0.091(8) 0.050(6) -0.029(6) -0.006(4) 0.001(5)
C135 0.038(5) 0.070(7) 0.040(5) -0.026(5) -0.022(4) 0.009(5)
C136 0.036(5) 0.053(5) 0.036(5) -0.015(4) -0.017(4) 0.000(4)
C137 0.025(4) 0.056(5) 0.039(5) -0.027(4) -0.012(4) -0.001(4)
C138 0.036(5) 0.058(6) 0.027(4) -0.010(4) -0.014(4) 0.007(4)
C139 0.045(6) 0.078(7) 0.022(4) -0.004(5) -0.018(4) 0.014(5)
C140 0.044(6) 0.111(10) 0.034(6) -0.008(6) -0.007(5) 0.008(6)
C141 0.062(8) 0.148(15) 0.036(7) -0.020(8) -0.006(6) 0.022(9)
C142 0.060(8) 0.139(14) 0.062(8) -0.062(9) -0.026(7) 0.032(8)
C143 0.038(5) 0.088(8) 0.046(6) -0.036(6) -0.018(5) 0.015(5)
C144 0.070(8) 0.070(8) 0.079(9) -0.050(7) -0.022(7) 0.003(6)
C145 0.045(5) 0.027(4) 0.033(5) 0.001(3) -0.014(4) -0.012(4)
C146 0.048(6) 0.043(5) 0.043(5) -0.001(4) -0.002(4) -0.011(4)
C147 0.062(7) 0.036(5) 0.041(5) 0.013(4) -0.020(5) -0.011(4)
C148 0.061(7) 0.061(6) 0.032(5) 0.001(5) -0.005(5) -0.026(5)
C149 0.044(5) 0.056(6) 0.038(5) -0.004(4) -0.001(4) -0.014(4)
C150 0.033(5) 0.042(5) 0.033(5) -0.005(4) -0.004(4) -0.011(4)
C151 0.038(5) 0.041(5) 0.032(5) -0.005(4) -0.006(4) 0.003(4)
C152 0.062(7) 0.042(6) 0.071(8) -0.015(5) 0.015(6) 0.000(5)
C153 0.062(7) 0.033(5) 0.074(8) -0.008(5) 0.002(6) 0.009(5)
C154 0.067(8) 0.060(8) 0.135(14) -0.031(8) 0.043(9) -0.003(6)
C155 0.063(8) 0.067(9) 0.150(15) -0.028(9) 0.024(9) 0.010(7)
C156 0.055(8) 0.050(7) 0.197(19) -0.039(10) 0.016(10) 0.007(6)
C157 0.060(8) 0.044(6) 0.126(12) -0.023(7) -0.002(8) -0.001(5)
C158 0.055(7) 0.042(6) 0.092(9) -0.025(6) -0.001(6) 0.005(5)
C159 0.052(7) 0.050(7) 0.104(11) -0.004(7) 0.010(7) 0.004(5)
C160 0.074(9) 0.051(7) 0.161(14) 0.015(8) -0.003(9) -0.003(6)
C161 0.090(11) 0.050(8) 0.141(16) 0.016(9) -0.011(11) -0.005(7)
C162 0.100(12) 0.123(14) 0.074(10) -0.010(10) 0.011(9) -0.043(11)
C163 0.109(12) 0.061(8) 0.104(12) -0.009(8) 0.014(10) 0.030(8)
C164 0.098(10) 0.044(6) 0.075(9) -0.001(6) 0.016(8) 0.023(7)
C165 0.138(14) 0.069(8) 0.065(9) -0.021(7) -0.053(9) 0.037(9)
C166 0.071(9) 0.088(10) 0.139(15) -0.063(10) -0.024(9) -0.005(8)
C167 0.101(11) 0.137(13) 0.139(14) -0.095(12) -0.013(10) -0.007(10)
C168 0.109(13) 0.167(16) 0.185(17) -0.108(14) -0.012(12) -0.031(12)
C169 0.113(13) 0.165(16) 0.127(14) -0.084(12) -0.008(11) -0.047(11)
C170 0.093(12) 0.139(16) 0.139(16) -0.092(14) -0.005(11) -0.027(11)
C171 0.076(9) 0.072(8) 0.089(10) -0.035(8) -0.011(8) -0.013(7)
C172 0.075(9) 0.053(7) 0.117(12) -0.032(8) -0.031(8) -0.003(6)
O5 0.033(3) 0.023(3) 0.024(3) 0.000(2) -0.006(2) 0.000(2)
O6 0.032(3) 0.026(3) 0.028(3) -0.003(2) -0.005(2) -0.004(2)
O7 0.031(3) 0.030(3) 0.035(3) -0.011(2) -0.003(2) -0.002(2)
O8 0.031(3) 0.043(3) 0.057(4) -0.016(3) -0.003(3) -0.011(3)
P6 0.0408(12) 0.0312(10) 0.0219(10) -0.0001(8) -0.0040(9) -0.0064(9)
P7 0.0348(11) 0.0343(11) 0.0333(11) -0.0093(9) -0.0044(9) -0.0052(9)
P8 0.0300(11) 0.0417(12) 0.0325(11) -0.0144(9) -0.0063(9) -0.0027(9)
P9 0.0312(11) 0.0250(9) 0.0266(10) -0.0012(8) -0.0093(8) -0.0048(8)
P10 0.0443(14) 0.0311(12) 0.088(2) -0.0123(13) -0.0075(14) -0.0005(10)
Pd7 0.0328(3) 0.0279(3) 0.0221(3) -0.0029(2) -0.0021(2) -0.0048(2)
Pd8 0.0270(3) 0.0317(3) 0.0229(3) -0.0035(2) -0.0071(2) -0.0012(2)
Pd9 0.0280(3) 0.0245(3) 0.0208(3) -0.0011(2) -0.0073(2) -0.0031(2)
Pd10 0.0276(3) 0.0333(3) 0.0377(3) -0.0113(3) -0.0081(3) -0.0037(2)
Pd11 0.0289(3) 0.0253(3) 0.0328(3) -0.0030(2) -0.0077(2) -0.0047(2)
Pd12 0.0360(3) 0.0302(3) 0.0501(4) -0.0111(3) -0.0058(3) -0.0013(3)
C197 0.057(8) 0.095(10) 0.144(14) -0.086(11) -0.006(8) -0.011(7)
C198 0.104(12) 0.142(15) 0.222(19) -0.108(14) -0.027(13) -0.005(11)
C199 0.065(8) 0.081(9) 0.106(11) -0.060(8) -0.025(7) 0.002(7)
C200 0.077(9) 0.123(12) 0.196(16) -0.121(12) -0.050(10) 0.029(8)
O15 0.041(4) 0.060(4) 0.082(5) -0.040(4) -0.006(4) 0.007(3)
C173 0.060(7) 0.048(6) 0.052(6) -0.021(5) -0.005(5) -0.006(5)
C174 0.103(10) 0.050(7) 0.098(10) -0.031(7) -0.053(9) 0.010(7)
C175 0.063(7) 0.047(6) 0.068(8) -0.015(5) -0.010(6) 0.005(5)
C176 0.045(6) 0.053(6) 0.059(7) -0.021(5) -0.008(5) -0.001(5)
O9 0.044(4) 0.053(4) 0.062(5) -0.026(4) -0.016(3) 0.012(3)
C177 0.060(7) 0.073(8) 0.082(9) -0.021(7) 0.014(7) 0.000(6)
C178 0.102(12) 0.107(12) 0.084(11) -0.004(9) 0.055(9) -0.011(10)
C179 0.085(10) 0.075(8) 0.063(8) -0.006(7) 0.015(7) -0.013(7)
C180 0.054(7) 0.046(6) 0.078(8) -0.009(6) -0.002(6) -0.007(5)
O10 0.058(4) 0.055(4) 0.048(4) -0.012(3) 0.008(3) -0.008(3)
C201 0.094(10) 0.072(9) 0.109(11) 0.005(8) 0.029(9) 0.010(8)
C202 0.147(15) 0.110(13) 0.121(14) 0.008(11) 0.046(12) 0.014(12)
C203 0.108(12) 0.110(12) 0.098(11) 0.019(9) -0.025(9) -0.042(10)
C204 0.150(15) 0.127(13) 0.114(13) 0.052(11) 0.049(12) 0.036(12)
O16 0.078(6) 0.062(5) 0.089(7) -0.003(5) 0.017(5) -0.016(4)

loop_
_atom_type_symbol
_atom_type_description
_atom_type_scat_dispersion_real
_atom_type_scat_dispersion_imag
_atom_type_scat_source
C C 0.0181 0.0091 'International Tables Vol C Tables 4.2.6.8 and 6.1.1.4'
H H 0.0000 0.0000 'International Tables Vol C Tables 4.2.6.8 and 6.1.1.4'
O O 0.0492 0.0322 'International Tables Vol C Tables 4.2.6.8 and 6.1.1.4'
P P 0.2955 0.4335 'International Tables Vol C Tables 4.2.6.8 and 6.1.1.4'
Pd Pd 0.1215 3.9337 'International Tables Vol C Tables 4.2.6.8 and 6.1.1.4'

loop_
_exptl_crystal_face_index_h
_exptl_crystal_face_index_k
_exptl_crystal_face_index_l
_exptl_crystal_face_perp_dist
0 -1 -1 0.0119
0 1 1 0.0084
1 1 -1 0.0876
-1 0 -1 0.1054
1 1 1 0.0802
1 1 0 0.0616
-1 -1 0 0.0909
0 -1 1 0.0771
0 0 1 0.0747
0 -1 -2 0.0543
0 2 1 0.0352
-1 0 -5 0.1035

loop_
_geom_angle_atom_site_label_1
_geom_angle_atom_site_label_2
_geom_angle_atom_site_label_3
_geom_angle
_geom_angle_site_symmetry_1
_geom_angle_site_symmetry_3
_geom_angle_publ_flag
H1A C1 H1B 107.1 . . ?
C2 C1 H1A 107.8 . . ?
C2 C1 H1B 107.8 . . ?
C2 C1 Pd1 118.1(6) . . ?
Pd1 C1 H1A 107.8 . . ?
Pd1 C1 H1B 107.8 . . ?
C3 C2 C1 123.7(9) . . ?
C7 C2 C1 117.5(8) . . ?
C7 C2 C3 118.8(9) . . ?
C2 C3 H3 119.7 . . ?
C4 C3 C2 120.5(9) . . ?
C4 C3 H3 119.7 . . ?
C3 C4 H4 119.6 . . ?
C3 C4 C5 120.7(9) . . ?
C5 C4 H4 119.6 . . ?
C4 C5 H5 120.1 . . ?
C6 C5 C4 119.7(9) . . ?
C6 C5 H5 120.1 . . ?
C5 C6 H6 120.5 . . ?
C7 C6 C5 119.0(9) . . ?
C7 C6 H6 120.5 . . ?
C2 C7 P1 111.4(7) . . ?
C6 C7 C2 121.1(9) . . ?
C6 C7 P1 127.5(7) . . ?
C9 C8 P1 118.3(7) . . ?
C13 C8 C9 119.2(8) . . ?
C13 C8 P1 122.2(7) . . ?
C8 C9 H9 119.9 . . ?
C10 C9 C8 120.3(10) . . ?
C10 C9 H9 119.9 . . ?
C9 C10 H10 120.1 . . ?
C11 C10 C9 119.9(10) . . ?
C11 C10 H10 120.1 . . ?
C10 C11 H11 119.7 . . ?
C10 C11 C12 120.5(9) . . ?
C12 C11 H11 119.7 . . ?
C11 C12 H12 119.6 . . ?
C11 C12 C13 120.8(10) . . ?
C13 C12 H12 119.6 . . ?
C8 C13 C12 119.4(9) . . ?
C8 C13 C14 122.0(8) . . ?
C12 C13 C14 118.6(9) . . ?
C13 C14 H14A 109.5 . . ?
C13 C14 H14B 109.5 . . ?
C13 C14 H14C 109.5 . . ?
H14A C14 H14B 109.5 . . ?
H14A C14 H14C 109.5 . . ?
H14B C14 H14C 109.5 . . ?
C16 C15 C20 119.7(8) . . ?
C16 C15 P1 120.6(6) . . ?
C20 C15 P1 119.4(6) . . ?
C15 C16 H16 119.5 . . ?
C17 C16 C15 121.0(9) . . ?
C17 C16 H16 119.5 . . ?
C16 C17 H17 120.3 . . ?
C18 C17 C16 119.4(9) . . ?
C18 C17 H17 120.3 . . ?
C17 C18 H18 119.9 . . ?
C17 C18 C19 120.3(9) . . ?
C19 C18 H18 119.9 . . ?
C18 C19 H19 119.2 . . ?
C18 C19 C20 121.5(9) . . ?
C20 C19 H19 119.2 . . ?
C15 C20 C21 123.6(8) . . ?
C19 C20 C15 118.0(9) . . ?
C19 C20 C21 118.3(8) . . ?
C20 C21 H21A 109.5 . . ?
C20 C21 H21B 109.5 . . ?
C20 C21 H21C 109.5 . . ?
H21A C21 H21B 109.5 . . ?
H21A C21 H21C 109.5 . . ?
H21B C21 H21C 109.5 . . ?
H22A C22 H22B 109.5 . . ?
H22A C22 H22C 109.5 . . ?
H22B C22 H22C 109.5 . . ?
P2 C22 H22A 109.5 . . ?
P2 C22 H22B 109.5 . . ?
P2 C22 H22C 109.5 . . ?
H23A C23 H23B 109.5 . . ?
H23A C23 H23C 109.5 . . ?
H23B C23 H23C 109.5 . . ?
P2 C23 H23A 109.5 . . ?
P2 C23 H23B 109.5 . . ?
P2 C23 H23C 109.5 . . ?
H24A C24 H24B 107.1 . . ?
C25 C24 H24A 107.8 . . ?
C25 C24 H24B 107.8 . . ?
C25 C24 Pd2 118.2(6) . . ?
Pd2 C24 H24A 107.8 . . ?
Pd2 C24 H24B 107.8 . . ?
C26 C25 C24 121.9(9) . . ?
C30 C25 C24 119.5(8) . . ?
C30 C25 C26 118.7(8) . . ?
C25 C26 H26 120.5 . . ?
C25 C26 C27 119.0(10) . . ?
C27 C26 H26 120.5 . . ?
C26 C27 H27 119.3 . . ?
C28 C27 C26 121.4(10) . . ?
C28 C27 H27 119.3 . . ?
C27 C28 H28 120.0 . . ?
C27 C28 C29 120.0(10) . . ?
C29 C28 H28 120.0 . . ?
C28 C29 H29 120.0 . . ?
C28 C29 C30 119.9(10) . . ?
C30 C29 H29 120.0 . . ?
C25 C30 C29 120.9(8) . . ?
C25 C30 P3 112.8(6) . . ?
C29 C30 P3 126.3(7) . . ?
C32 C31 C36 120.1(9) . . ?
C32 C31 P3 117.7(7) . . ?
C36 C31 P3 122.3(8) . . ?
C31 C32 H32 119.2 . . ?
C31 C32 C33 121.5(10) . . ?
C33 C32 H32 119.2 . . ?
C32 C33 H33 120.3 . . ?
C34 C33 C32 119.4(13) . . ?
C34 C33 H33 120.3 . . ?
C33 C34 H34 120.0 . . ?
C33 C34 C35 119.9(12) . . ?
C35 C34 H34 120.0 . . ?
C34 C35 H35 118.5 . . ?
C34 C35 C36 122.9(12) . . ?
C36 C35 H35 118.5 . . ?
C31 C36 C35 116.1(12) . . ?
C31 C36 C37 123.2(10) . . ?
C35 C36 C37 120.7(11) . . ?
C36 C37 H37A 109.5 . . ?
C36 C37 H37B 109.5 . . ?
C36 C37 H37C 109.5 . . ?
H37A C37 H37B 109.5 . . ?
H37A C37 H37C 109.5 . . ?
H37B C37 H37C 109.5 . . ?
C39 C38 C43 118.8(8) . . ?
C39 C38 Pd3 121.3(7) . . ?
C43 C38 Pd3 119.8(6) . . ?
C38 C39 H39 119.7 . . ?
C40 C39 C38 120.5(10) . . ?
C40 C39 H39 119.7 . . ?
C39 C40 H40 119.0 . . ?
C41 C40 C39 122.0(10) . . ?
C41 C40 H40 119.0 . . ?
C40 C41 H41 121.1 . . ?
C40 C41 C42 117.8(8) . . ?
C42 C41 H41 121.1 . . ?
C41 C42 H42 119.0 . . ?
C43 C42 C41 122.0(10) . . ?
C43 C42 H42 119.0 . . ?
C38 C43 C44 121.1(8) . . ?
C42 C43 C38 118.8(9) . . ?
C42 C43 C44 120.0(9) . . ?
C43 C44 H44A 109.5 . . ?
C43 C44 H44B 109.5 . . ?
C43 C44 H44C 109.5 . . ?
H44A C44 H44B 109.5 . . ?
H44A C44 H44C 109.5 . . ?
H44B C44 H44C 109.5 . . ?
H45A C45 H45B 107.1 . . ?
C46 C45 H45A 107.7 . . ?
C46 C45 H45B 107.7 . . ?
C46 C45 Pd5 118.5(5) . . ?
Pd5 C45 H45A 107.7 . . ?
Pd5 C45 H45B 107.7 . . ?
C47 C46 C45 122.1(7) . . ?
C51 C46 C45 119.4(7) . . ?
C51 C46 C47 118.5(7) . . ?
C46 C47 H47 119.7 . . ?
C48 C47 C46 120.6(8) . . ?
C48 C47 H47 119.7 . . ?
C47 C48 H48 119.9 . . ?
C49 C48 C47 120.1(8) . . ?
C49 C48 H48 119.9 . . ?
C48 C49 H49 120.1 . . ?
C48 C49 C50 119.8(8) . . ?
C50 C49 H49 120.1 . . ?
C49 C50 H50 120.1 . . ?
C51 C50 C49 119.8(8) . . ?
C51 C50 H50 120.1 . . ?
C46 C51 P4 113.0(6) . . ?
C50 C51 C46 121.2(7) . . ?
C50 C51 P4 125.7(6) . . ?
C53 C52 P4 117.2(6) . . ?
C57 C52 C53 118.6(7) . . ?
C57 C52 P4 124.3(6) . . ?
C52 C53 H53 119.0 . . ?
C54 C53 C52 121.9(8) . . ?
C54 C53 H53 119.0 . . ?
C53 C54 H54 120.6 . . ?
C55 C54 C53 118.9(9) . . ?
C55 C54 H54 120.6 . . ?
C54 C55 H55 120.5 . . ?
C54 C55 C56 119.0(9) . . ?
C56 C55 H55 120.5 . . ?
C55 C56 H56 118.6 . . ?
C57 C56 C55 122.8(8) . . ?
C57 C56 H56 118.6 . . ?
C52 C57 C58 122.3(7) . . ?
C56 C57 C52 118.8(8) . . ?
C56 C57 C58 118.9(7) . . ?
C57 C58 H58A 109.5 . . ?
C57 C58 H58B 109.5 . . ?
C57 C58 H58C 109.5 . . ?
H58A C58 H58B 109.5 . . ?
H58A C58 H58C 109.5 . . ?
H58B C58 H58C 109.5 . . ?
C60 C59 C64 118.0(8) . . ?
C60 C59 Pd4 119.7(7) . . ?
C64 C59 Pd4 122.1(6) . . ?
C59 C60 H60 118.9 . . ?
C59 C60 C61 122.1(9) . . ?
C61 C60 H60 118.9 . . ?
C60 C61 H61 120.5 . . ?
C62 C61 C60 119.0(9) . . ?
C62 C61 H61 120.5 . . ?
C61 C62 H62 120.6 . . ?
C61 C62 C63 118.8(9) . . ?
C63 C62 H62 120.6 . . ?
C62 C63 H63 119.1 . . ?
C64 C63 C62 121.8(9) . . ?
C64 C63 H63 119.1 . . ?
C59 C64 C65 120.6(8) . . ?
C63 C64 C59 120.3(8) . . ?
C63 C64 C65 119.0(8) . . ?
C64 C65 H65A 109.5 . . ?
C64 C65 H65B 109.5 . . ?
C64 C65 H65C 109.5 . . ?
H65A C65 H65B 109.5 . . ?
H65A C65 H65C 109.5 . . ?
H65B C65 H65C 109.5 . . ?
H66A C66 H66B 107.4 . . ?
C67 C66 H66A 108.4 . . ?
C67 C66 H66B 108.4 . . ?
C67 C66 Pd6 115.6(6) . . ?
Pd6 C66 H66A 108.4 . . ?
Pd6 C66 H66B 108.4 . . ?
C68 C67 C66 124.3(9) . . ?
C72 C67 C66 117.3(8) . . ?
C72 C67 C68 118.4(8) . . ?
C67 C68 H68 120.4 . . ?
C67 C68 C69 119.2(9) . . ?
C69 C68 H68 120.4 . . ?
C68 C69 H69 119.8 . . ?
C70 C69 C68 120.4(9) . . ?
C70 C69 H69 119.8 . . ?
C69 C70 H70 119.5 . . ?
C69 C70 C71 121.0(9) . . ?
C71 C70 H70 119.5 . . ?
C70 C71 H71 121.0 . . ?
C70 C71 C72 117.9(9) . . ?
C72 C71 H71 121.0 . . ?
C67 C72 C71 122.8(8) . . ?
C67 C72 P5 111.2(6) . . ?
C71 C72 P5 125.9(7) . . ?
C74 C73 P5 117.2(6) . . ?
C78 C73 C74 120.2(8) . . ?
C78 C73 P5 122.5(6) . . ?
C73 C74 H74 119.7 . . ?
C75 C74 C73 120.6(9) . . ?
C75 C74 H74 119.7 . . ?
C74 C75 H75 120.0 . . ?
C74 C75 C76 119.9(9) . . ?
C76 C75 H75 120.0 . . ?
C75 C76 H76 120.3 . . ?
C75 C76 C77 119.4(9) . . ?
C77 C76 H76 120.3 . . ?
C76 C77 H77 119.4 . . ?
C78 C77 C76 121.1(8) . . ?
C78 C77 H77 119.4 . . ?
C73 C78 C77 118.7(7) . . ?
C73 C78 C79 122.2(8) . . ?
C77 C78 C79 119.0(7) . . ?
C78 C79 H79A 109.5 . . ?
C78 C79 H79B 109.5 . . ?
C78 C79 H79C 109.5 . . ?
H79A C79 H79B 109.5 . . ?
H79A C79 H79C 109.5 . . ?
H79B C79 H79C 109.5 . . ?
C81 C80 C85 120.5(9) . . ?
C81 C80 P5 118.3(8) . . ?
C85 C80 P5 120.5(7) . . ?
C80 C81 H81 120.1 . . ?
C80 C81 C82 119.8(11) . . ?
C82 C81 H81 120.1 . . ?
C81 C82 H82 120.1 . . ?
C83 C82 C81 119.7(10) . . ?
C83 C82 H82 120.1 . . ?
C82 C83 H83 119.9 . . ?
C84 C83 C82 120.2(10) . . ?
C84 C83 H83 119.9 . . ?
C83 C84 H84 118.4 . . ?
C83 C84 C85 123.2(11) . . ?
C85 C84 H84 118.4 . . ?
C80 C85 C86 124.2(8) . . ?
C84 C85 C80 116.5(10) . . ?
C84 C85 C86 119.2(10) . . ?
C85 C86 H86A 109.5 . . ?
C85 C86 H86B 109.5 . . ?
C85 C86 H86C 109.5 . . ?
H86A C86 H86B 109.5 . . ?
H86A C86 H86C 109.5 . . ?
H86B C86 H86C 109.5 . . ?
Pd1 O1 H1 124.7 . . ?
Pd1 O1 Pd2 89.9(2) . . ?
Pd1 O1 Pd3 93.8(2) . . ?
Pd2 O1 H1 124.7 . . ?
Pd3 O1 H1 124.7 . . ?
Pd3 O1 Pd2 88.42(19) . . ?
P2 O2 Pd1 129.8(3) . . ?
P2 O2 Pd2 123.2(3) . . ?
P2 O2 Pd3 126.8(3) . . ?
Pd1 O2 Pd2 88.36(18) . . ?
Pd1 O2 Pd3 90.79(19) . . ?
Pd2 O2 Pd3 84.31(18) . . ?
P2 O3 Pd4 128.7(3) . . ?
P2 O3 Pd5 122.1(3) . . ?
P2 O3 Pd6 130.1(3) . . ?
Pd5 O3 Pd4 82.73(17) . . ?
Pd6 O3 Pd4 89.38(19) . . ?
Pd6 O3 Pd5 89.28(19) . . ?
Pd4 O4 H4A 124.8 . . ?
Pd4 O4 Pd5 87.42(19) . . ?
Pd5 O4 H4A 124.8 . . ?
Pd6 O4 H4A 124.8 . . ?
Pd6 O4 Pd4 92.8(2) . . ?
Pd6 O4 Pd5 91.5(2) . . ?
C7 P1 C8 105.8(4) . . ?
C7 P1 C15 103.8(4) . . ?
C7 P1 Pd1 105.3(3) . . ?
C8 P1 Pd1 111.8(3) . . ?
C15 P1 C8 106.0(4) . . ?
C15 P1 Pd1 122.8(3) . . ?
C23 P2 C22 109.8(4) . . ?
O2 P2 C22 110.0(3) . . ?
O2 P2 C23 109.9(3) . . ?
O2 P2 O3 107.9(3) . . ?
O3 P2 C22 109.7(3) . . ?
O3 P2 C23 109.6(3) . . ?
C30 P3 C31 102.5(4) . . ?
C30 P3 Pd2 104.4(3) . . ?
C30 P3 Pd4 120.2(3) . . ?
C31 P3 Pd2 119.8(3) . . ?
C31 P3 Pd4 107.9(3) . . ?
Pd2 P3 Pd4 102.99(8) . . ?
C51 P4 C52 100.7(3) . . ?
C51 P4 Pd3 122.6(3) . . ?
C51 P4 Pd5 103.6(3) . . ?
C52 P4 Pd3 109.8(3) . . ?
C52 P4 Pd5 117.2(3) . . ?
Pd5 P4 Pd3 103.61(8) . . ?
C72 P5 C73 103.8(4) . . ?
C72 P5 C80 107.7(4) . . ?
C72 P5 Pd6 103.3(3) . . ?
C73 P5 Pd6 126.5(3) . . ?
C80 P5 C73 106.8(4) . . ?
C80 P5 Pd6 107.7(3) . . ?
C1 Pd1 O1 170.1(3) . . ?
C1 Pd1 O2 97.3(3) . . ?
C1 Pd1 P1 81.2(3) . . ?
C1 Pd1 Pd2 128.8(3) . . ?
C1 Pd1 Pd3 128.1(3) . . ?
O1 Pd1 P1 108.59(15) . . ?
O1 Pd1 Pd2 45.39(14) . . ?
O1 Pd1 Pd3 43.26(14) . . ?
O2 Pd1 O1 73.0(2) . . ?
O2 Pd1 P1 175.78(15) . . ?
O2 Pd1 Pd2 46.98(14) . . ?
O2 Pd1 Pd3 46.18(14) . . ?
P1 Pd1 Pd2 131.41(6) . . ?
P1 Pd1 Pd3 137.58(6) . . ?
Pd2 Pd1 Pd3 58.334(18) . . ?
C24 Pd2 O1 96.2(3) . . ?
C24 Pd2 O2 166.6(3) . . ?
C24 Pd2 P3 85.0(3) . . ?
C24 Pd2 Pd1 127.6(3) . . ?
C24 Pd2 Pd3 119.9(3) . . ?
O1 Pd2 O2 70.89(19) . . ?
O1 Pd2 P3 176.34(15) . . ?
O1 Pd2 Pd1 44.72(14) . . ?
O1 Pd2 Pd3 45.62(14) . . ?
O2 Pd2 Pd1 44.66(13) . . ?
O2 Pd2 Pd3 48.36(14) . . ?
P3 Pd2 O2 107.68(14) . . ?
P3 Pd2 Pd1 136.52(6) . . ?
P3 Pd2 Pd3 130.89(6) . . ?
Pd3 Pd2 Pd1 62.365(19) . . ?
C38 Pd3 O1 98.0(3) . . ?
C38 Pd3 O2 167.8(3) . . ?
C38 Pd3 P4 88.9(2) . . ?
C38 Pd3 Pd1 125.4(2) . . ?
C38 Pd3 Pd2 126.9(2) . . ?
O1 Pd3 O2 70.42(19) . . ?
O1 Pd3 P4 170.63(15) . . ?
O1 Pd3 Pd1 42.95(14) . . ?
O1 Pd3 Pd2 45.97(14) . . ?
O2 Pd3 Pd1 43.03(13) . . ?
O2 Pd3 Pd2 47.33(13) . . ?
P4 Pd3 O2 103.08(14) . . ?
P4 Pd3 Pd1 135.92(6) . . ?
P4 Pd3 Pd2 124.67(5) . . ?
Pd2 Pd3 Pd1 59.301(19) . . ?
C59 Pd4 O3 168.0(3) . . ?
C59 Pd4 O4 97.6(3) . . ?
C59 Pd4 P3 89.2(2) . . ?
C59 Pd4 Pd5 126.1(2) . . ?
C59 Pd4 Pd6 125.1(2) . . ?
O3 Pd4 Pd5 48.14(13) . . ?
O3 Pd4 Pd6 43.73(13) . . ?
O4 Pd4 O3 70.96(19) . . ?
O4 Pd4 P3 172.46(15) . . ?
O4 Pd4 Pd5 46.39(14) . . ?
O4 Pd4 Pd6 43.49(14) . . ?
P3 Pd4 O3 102.48(14) . . ?
P3 Pd4 Pd5 126.46(6) . . ?
P3 Pd4 Pd6 133.70(6) . . ?
Pd5 Pd4 Pd6 60.789(18) . . ?
C45 Pd5 O3 166.4(2) . . ?
C45 Pd5 O4 95.0(2) . . ?
C45 Pd5 P4 85.4(2) . . ?
C45 Pd5 Pd4 120.3(2) . . ?
C45 Pd5 Pd6 125.9(2) . . ?
O3 Pd5 P4 108.06(14) . . ?
O3 Pd5 Pd4 49.12(13) . . ?
O3 Pd5 Pd6 44.21(13) . . ?
O4 Pd5 O3 71.49(19) . . ?
O4 Pd5 P4 177.02(15) . . ?
O4 Pd5 Pd4 46.19(14) . . ?
O4 Pd5 Pd6 44.02(14) . . ?
P4 Pd5 Pd4 131.25(5) . . ?
P4 Pd5 Pd6 137.59(6) . . ?
Pd4 Pd5 Pd6 61.707(18) . . ?
C66 Pd6 O3 97.2(3) . . ?
C66 Pd6 O4 170.7(3) . . ?
C66 Pd6 P5 80.7(2) . . ?
C66 Pd6 Pd4 129.3(3) . . ?
C66 Pd6 Pd5 128.6(3) . . ?
O3 Pd6 P5 176.26(15) . . ?
O3 Pd6 Pd4 46.89(13) . . ?
O3 Pd6 Pd5 46.51(14) . . ?
O4 Pd6 O3 73.5(2) . . ?
O4 Pd6 P5 108.53(15) . . ?
O4 Pd6 Pd4 43.72(14) . . ?
O4 Pd6 Pd5 44.44(14) . . ?
P5 Pd6 Pd4 132.51(6) . . ?
P5 Pd6 Pd5 137.10(6) . . ?
Pd5 Pd6 Pd4 57.504(17) . . ?
H87A C87 H87B 107.5 . . ?
C88 C87 H87A 108.5 . . ?
C88 C87 H87B 108.5 . . ?
C88 C87 Pd7 115.0(6) . . ?
Pd7 C87 H87A 108.5 . . ?
Pd7 C87 H87B 108.5 . . ?
C89 C88 C87 123.8(8) . . ?
C93 C88 C87 118.3(8) . . ?
C93 C88 C89 117.9(8) . . ?
C88 C89 H89 119.7 . . ?
C88 C89 C90 120.6(9) . . ?
C90 C89 H89 119.7 . . ?
C89 C90 H90 119.9 . . ?
C91 C90 C89 120.3(9) . . ?
C91 C90 H90 119.9 . . ?
C90 C91 H91 119.9 . . ?
C90 C91 C92 120.1(9) . . ?
C92 C91 H91 119.9 . . ?
C91 C92 H92 120.3 . . ?
C91 C92 C93 119.4(9) . . ?
C93 C92 H92 120.3 . . ?
C88 C93 P6 110.6(6) . . ?
C92 C93 C88 121.6(8) . . ?
C92 C93 P6 127.7(7) . . ?
C95 C94 C99 120.3(8) . . ?
C95 C94 P6 118.3(7) . . ?
C99 C94 P6 120.8(7) . . ?
C94 C95 H95 120.4 . . ?
C94 C95 C96 119.2(10) . . ?
C96 C95 H95 120.4 . . ?
C95 C96 H96 119.7 . . ?
C97 C96 C95 120.7(10) . . ?
C97 C96 H96 119.7 . . ?
C96 C97 H97 120.3 . . ?
C96 C97 C98 119.4(10) . . ?
C98 C97 H97 120.3 . . ?
C97 C98 H98 119.0 . . ?
C97 C98 C99 122.1(11) . . ?
C99 C98 H98 119.0 . . ?
C94 C99 C100 121.3(8) . . ?
C98 C99 C94 118.4(10) . . ?
C98 C99 C100 120.2(10) . . ?
C99 C100 H10A 109.5 . . ?
C99 C100 H10B 109.5 . . ?
C99 C100 H10C 109.5 . . ?
H10A C100 H10B 109.5 . . ?
H10A C100 H10C 109.5 . . ?
H10B C100 H10C 109.5 . . ?
C102 C101 P6 117.2(7) . . ?
C106 C101 C102 120.5(8) . . ?
C106 C101 P6 122.3(6) . . ?
C101 C102 H102 120.3 . . ?
C103 C102 C101 119.3(9) . . ?
C103 C102 H102 120.3 . . ?
C102 C103 H103 120.0 . . ?
C104 C103 C102 120.0(9) . . ?
C104 C103 H103 120.0 . . ?
C103 C104 H104 119.8 . . ?
C103 C104 C105 120.5(9) . . ?
C105 C104 H104 119.8 . . ?
C104 C105 H105 119.8 . . ?
C106 C105 C104 120.4(8) . . ?
C106 C105 H105 119.8 . . ?
C101 C106 C105 119.3(8) . . ?
C101 C106 C107 121.9(8) . . ?
C105 C106 C107 118.8(7) . . ?
C106 C107 H10D 109.5 . . ?
C106 C107 H10E 109.5 . . ?
C106 C107 H10F 109.5 . . ?
H10D C107 H10E 109.5 . . ?
H10D C107 H10F 109.5 . . ?
H10E C107 H10F 109.5 . . ?
H10G C108 H10H 109.5 . . ?
H10G C108 H10I 109.5 . . ?
H10H C108 H10I 109.5 . . ?
P7 C108 H10G 109.5 . . ?
P7 C108 H10H 109.5 . . ?
P7 C108 H10I 109.5 . . ?
H10J C109 H10K 109.5 . . ?
H10J C109 H10L 109.5 . . ?
H10K C109 H10L 109.5 . . ?
P7 C109 H10J 109.5 . . ?
P7 C109 H10K 109.5 . . ?
P7 C109 H10L 109.5 . . ?
C111 C110 C115 118.3(8) . . ?
C111 C110 Pd8 119.8(7) . . ?
C115 C110 Pd8 121.8(6) . . ?
C110 C111 H111 119.4 . . ?
C110 C111 C112 121.3(10) . . ?
C112 C111 H111 119.4 . . ?
C111 C112 H112 120.1 . . ?
C113 C112 C111 119.7(10) . . ?
C113 C112 H112 120.1 . . ?
C112 C113 H113 120.2 . . ?
C112 C113 C114 119.6(9) . . ?
C114 C113 H113 120.2 . . ?
C113 C114 H114 119.6 . . ?
C115 C114 C113 120.8(10) . . ?
C115 C114 H114 119.6 . . ?
C110 C115 C116 120.2(8) . . ?
C114 C115 C110 120.3(9) . . ?
C114 C115 C116 119.4(9) . . ?
C115 C116 H11A 109.5 . . ?
C115 C116 H11B 109.5 . . ?
C115 C116 H11C 109.5 . . ?
H11A C116 H11B 109.5 . . ?
H11A C116 H11C 109.5 . . ?
H11B C116 H11C 109.5 . . ?
H11D C117 H11E 107.0 . . ?
C118 C117 H11D 107.5 . . ?
C118 C117 H11E 107.5 . . ?
C118 C117 Pd9 119.2(6) . . ?
Pd9 C117 H11D 107.5 . . ?
Pd9 C117 H11E 107.5 . . ?
C119 C118 C117 121.1(8) . . ?
C123 C118 C117 118.9(7) . . ?
C123 C118 C119 120.0(8) . . ?
C118 C119 H119 120.3 . . ?
C118 C119 C120 119.4(9) . . ?
C120 C119 H119 120.3 . . ?
C119 C120 H120 119.6 . . ?
C121 C120 C119 120.7(9) . . ?
C121 C120 H120 119.6 . . ?
C120 C121 H121 120.3 . . ?
C120 C121 C122 119.4(8) . . ?
C122 C121 H121 120.3 . . ?
C121 C122 H122 120.0 . . ?
C123 C122 C121 119.9(8) . . ?
C123 C122 H122 120.0 . . ?
C118 C123 C122 120.5(8) . . ?
C118 C123 P9 113.5(6) . . ?
C122 C123 P9 126.0(7) . . ?
C125 C124 C129 118.4(8) . . ?
C125 C124 P9 117.6(6) . . ?
C129 C124 P9 124.0(7) . . ?
C124 C125 H125 119.2 . . ?
C126 C125 C124 121.5(9) . . ?
C126 C125 H125 119.2 . . ?
C125 C126 H126 120.1 . . ?
C127 C126 C125 119.8(9) . . ?
C127 C126 H126 120.1 . . ?
C126 C127 H127 119.9 . . ?
C126 C127 C128 120.2(9) . . ?
C128 C127 H127 119.9 . . ?
C127 C128 H128 119.6 . . ?
C129 C128 C127 120.9(9) . . ?
C129 C128 H128 119.6 . . ?
C124 C129 C130 122.3(8) . . ?
C128 C129 C124 119.1(8) . . ?
C128 C129 C130 118.6(8) . . ?
C129 C130 H13A 109.5 . . ?
C129 C130 H13B 109.5 . . ?
C129 C130 H13C 109.5 . . ?
H13A C130 H13B 109.5 . . ?
H13A C130 H13C 109.5 . . ?
H13B C130 H13C 109.5 . . ?
H13D C131 H13E 107.0 . . ?
C132 C131 H13D 107.5 . . ?
C132 C131 H13E 107.5 . . ?
C132 C131 Pd10 119.1(6) . . ?
Pd10 C131 H13D 107.5 . . ?
Pd10 C131 H13E 107.5 . . ?
C133 C132 C131 122.7(9) . . ?
C133 C132 C137 119.2(9) . . ?
C137 C132 C131 118.1(8) . . ?
C132 C133 H133 119.5 . . ?
C134 C133 C132 121.0(10) . . ?
C134 C133 H133 119.5 . . ?
C133 C134 H134 120.1 . . ?
C133 C134 C135 119.9(9) . . ?
C135 C134 H134 120.1 . . ?
C134 C135 H135 119.7 . . ?
C136 C135 C134 120.6(9) . . ?
C136 C135 H135 119.7 . . ?
C135 C136 H136 120.5 . . ?
C135 C136 C137 118.9(9) . . ?
C137 C136 H136 120.5 . . ?
C132 C137 C136 120.3(8) . . ?
C132 C137 P8 113.8(7) . . ?
C136 C137 P8 125.8(8) . . ?
C139 C138 C143 120.6(9) . . ?
C139 C138 P8 117.1(7) . . ?
C143 C138 P8 122.2(8) . . ?
C138 C139 H139 119.0 . . ?
C140 C139 C138 122.1(11) . . ?
C140 C139 H139 119.0 . . ?
C139 C140 H140 120.9 . . ?
C141 C140 C139 118.2(13) . . ?
C141 C140 H140 120.9 . . ?
C140 C141 H141 119.5 . . ?
C142 C141 C140 120.9(12) . . ?
C142 C141 H141 119.5 . . ?
C141 C142 H142 118.2 . . ?
C141 C142 C143 123.5(13) . . ?
C143 C142 H142 118.2 . . ?
C138 C143 C142 114.6(12) . . ?
C138 C143 C144 124.3(10) . . ?
C142 C143 C144 121.0(11) . . ?
C143 C144 H14D 109.5 . . ?
C143 C144 H14E 109.5 . . ?
C143 C144 H14F 109.5 . . ?
H14D C144 H14E 109.5 . . ?
H14D C144 H14F 109.5 . . ?
H14E C144 H14F 109.5 . . ?
C146 C145 Pd11 120.7(7) . . ?
C150 C145 C146 118.6(8) . . ?
C150 C145 Pd11 120.3(6) . . ?
C145 C146 H146 120.1 . . ?
C147 C146 C145 119.8(10) . . ?
C147 C146 H146 120.1 . . ?
C146 C147 H147 119.0 . . ?
C148 C147 C146 122.0(9) . . ?
C148 C147 H147 119.0 . . ?
C147 C148 H148 120.9 . . ?
C147 C148 C149 118.2(9) . . ?
C149 C148 H148 120.9 . . ?
C148 C149 H149 119.3 . . ?
C150 C149 C148 121.4(10) . . ?
C150 C149 H149 119.3 . . ?
C145 C150 C151 120.0(8) . . ?
C149 C150 C145 119.9(9) . . ?
C149 C150 C151 120.1(9) . . ?
C150 C151 H15A 109.5 . . ?
C150 C151 H15B 109.5 . . ?
C150 C151 H15C 109.5 . . ?
H15A C151 H15B 109.5 . . ?
H15A C151 H15C 109.5 . . ?
H15B C151 H15C 109.5 . . ?
H15D C152 H15E 107.0 . . ?
C153 C152 H15D 107.5 . . ?
C153 C152 H15E 107.5 . . ?
C153 C152 Pd12 119.2(8) . . ?
Pd12 C152 H15D 107.5 . . ?
Pd12 C152 H15E 107.5 . . ?
C154 C153 C152 125.2(11) . . ?
C154 C153 C158 116.9(10) . . ?
C158 C153 C152 117.7(10) . . ?
C153 C154 H154 119.1 . . ?
C155 C154 C153 121.8(13) . . ?
C155 C154 H154 119.1 . . ?
C154 C155 H155 119.9 . . ?
C154 C155 C156 120.3(13) . . ?
C156 C155 H155 119.9 . . ?
C155 C156 H156 119.5 . . ?
C157 C156 C155 120.9(12) . . ?
C157 C156 H156 119.5 . . ?
C156 C157 H157 121.0 . . ?
C156 C157 C158 118.0(12) . . ?
C158 C157 H157 121.0 . . ?
C153 C158 P10 110.6(8) . . ?
C157 C158 C153 121.9(11) . . ?
C157 C158 P10 127.5(10) . . ?
C160 C159 P10 120.8(13) . . ?
C164 C159 C160 118.3(15) . . ?
C164 C159 P10 120.9(10) . . ?
C159 C160 H160 118.2 . . ?
C161 C160 C159 123.6(18) . . ?
C161 C160 H160 118.2 . . ?
C160 C161 H161 121.8 . . ?
C162 C161 C160 116.3(16) . . ?
C162 C161 H161 121.8 . . ?
C161 C162 H162 117.3 . . ?
C161 C162 C163 125.5(16) . . ?
C163 C162 H162 117.3 . . ?
C162 C163 H163 121.5 . . ?
C162 C163 C164 117.1(17) . . ?
C164 C163 H163 121.5 . . ?
C159 C164 C163 118.7(15) . . ?
C159 C164 C165 121.4(12) . . ?
C163 C164 C165 119.8(15) . . ?
C164 C165 H16A 109.5 . . ?
C164 C165 H16B 109.5 . . ?
C164 C165 H16C 109.5 . . ?
H16A C165 H16B 109.5 . . ?
H16A C165 H16C 109.5 . . ?
H16B C165 H16C 109.5 . . ?
C167 C166 P10 118.8(12) . . ?
C171 C166 C167 119.2(14) . . ?
C171 C166 P10 121.5(11) . . ?
C166 C167 H167 119.2 . . ?
C168 C167 C166 121.7(17) . . ?
C168 C167 H167 119.2 . . ?
C167 C168 H168 121.3 . . ?
C167 C168 C169 117.4(19) . . ?
C169 C168 H168 121.3 . . ?
C168 C169 H169 119.3 . . ?
C170 C169 C168 121.4(17) . . ?
C170 C169 H169 119.3 . . ?
C169 C170 H170 120.5 . . ?
C169 C170 C171 119.0(16) . . ?
C171 C170 H170 120.5 . . ?
C166 C171 C170 121.1(14) . . ?
C166 C171 C172 123.5(13) . . ?
C170 C171 C172 115.3(13) . . ?
C171 C172 H17A 109.5 . . ?
C171 C172 H17B 109.5 . . ?
C171 C172 H17C 109.5 . . ?
H17A C172 H17B 109.5 . . ?
H17A C172 H17C 109.5 . . ?
H17B C172 H17C 109.5 . . ?
Pd7 O5 H5A 124.6 . . ?
Pd7 O5 Pd8 92.8(2) . . ?
Pd7 O5 Pd9 92.2(2) . . ?
Pd8 O5 H5A 124.6 . . ?
Pd8 O5 Pd9 87.70(19) . . ?
Pd9 O5 H5A 124.6 . . ?
P7 O6 Pd7 129.6(3) . . ?
P7 O6 Pd8 129.7(3) . . ?
P7 O6 Pd9 122.3(3) . . ?
Pd7 O6 Pd8 88.59(19) . . ?
Pd7 O6 Pd9 89.40(19) . . ?
Pd9 O6 Pd8 82.84(18) . . ?
P7 O7 Pd10 121.1(3) . . ?
P7 O7 Pd11 128.4(3) . . ?
P7 O7 Pd12 129.8(3) . . ?
Pd11 O7 Pd10 83.26(19) . . ?
Pd12 O7 Pd10 90.0(2) . . ?
Pd12 O7 Pd11 90.4(2) . . ?
Pd10 O8 H8 124.5 . . ?
Pd11 O8 H8 124.5 . . ?
Pd11 O8 Pd10 87.2(2) . . ?
Pd12 O8 H8 124.5 . . ?
Pd12 O8 Pd10 92.8(3) . . ?
Pd12 O8 Pd11 93.2(2) . . ?
C93 P6 C94 105.8(4) . . ?
C93 P6 C101 104.0(4) . . ?
C93 P6 Pd7 104.2(3) . . ?
C94 P6 Pd7 110.6(3) . . ?
C101 P6 C94 107.4(4) . . ?
C101 P6 Pd7 123.2(3) . . ?
C108 P7 C109 109.6(4) . . ?
O6 P7 C108 110.8(4) . . ?
O6 P7 C109 109.1(3) . . ?
O6 P7 O7 108.1(3) . . ?
O7 P7 C108 109.8(3) . . ?
O7 P7 C109 109.5(4) . . ?
C137 P8 C138 103.8(4) . . ?
C137 P8 Pd8 120.0(3) . . ?
C137 P8 Pd10 103.8(3) . . ?
C138 P8 Pd8 108.2(3) . . ?
C138 P8 Pd10 118.7(3) . . ?
Pd10 P8 Pd8 103.31(9) . . ?
C123 P9 Pd9 103.7(3) . . ?
C123 P9 Pd11 122.3(3) . . ?
C124 P9 C123 102.0(4) . . ?
C124 P9 Pd9 118.2(3) . . ?
C124 P9 Pd11 107.7(3) . . ?
Pd9 P9 Pd11 103.93(8) . . ?
C158 P10 C166 102.9(6) . . ?
C158 P10 Pd12 105.8(4) . . ?
C159 P10 C158 104.4(6) . . ?
C159 P10 C166 108.4(8) . . ?
C159 P10 Pd12 121.5(5) . . ?
C166 P10 Pd12 111.9(5) . . ?
C87 Pd7 O5 170.6(3) . . ?
C87 Pd7 O6 97.5(3) . . ?
C87 Pd7 P6 81.1(2) . . ?
C87 Pd7 Pd8 129.9(3) . . ?
C87 Pd7 Pd9 128.2(3) . . ?
O5 Pd7 O6 73.2(2) . . ?
O5 Pd7 P6 108.20(15) . . ?
O5 Pd7 Pd8 43.78(14) . . ?
O5 Pd7 Pd9 44.07(13) . . ?
O6 Pd7 P6 177.42(15) . . ?
O6 Pd7 Pd8 47.15(14) . . ?
O6 Pd7 Pd9 46.11(14) . . ?
P6 Pd7 Pd8 132.43(6) . . ?
P6 Pd7 Pd9 136.36(6) . . ?
Pd9 Pd7 Pd8 57.506(17) . . ?
C110 Pd8 O5 98.6(3) . . ?
C110 Pd8 O6 169.0(3) . . ?
C110 Pd8 P8 89.1(2) . . ?
C110 Pd8 Pd7 125.6(2) . . ?
C110 Pd8 Pd9 126.6(2) . . ?
O5 Pd8 O6 70.82(19) . . ?
O5 Pd8 P8 171.72(15) . . ?
O5 Pd8 Pd7 43.46(14) . . ?
O5 Pd8 Pd9 46.18(13) . . ?
O6 Pd8 Pd7 44.27(13) . . ?
O6 Pd8 Pd9 47.90(13) . . ?
P8 Pd8 O6 101.65(14) . . ?
P8 Pd8 Pd7 132.90(6) . . ?
P8 Pd8 Pd9 126.19(6) . . ?
Pd9 Pd8 Pd7 61.053(18) . . ?
C117 Pd9 O5 95.9(3) . . ?
C117 Pd9 O6 167.5(3) . . ?
C117 Pd9 P9 84.7(2) . . ?
C117 Pd9 Pd7 126.5(2) . . ?
C117 Pd9 Pd8 120.9(2) . . ?
O5 Pd9 O6 71.70(19) . . ?
O5 Pd9 P9 175.79(15) . . ?
O5 Pd9 Pd7 43.69(14) . . ?
O5 Pd9 Pd8 46.12(14) . . ?
O6 Pd9 P9 107.57(14) . . ?
O6 Pd9 Pd7 44.49(13) . . ?
O6 Pd9 Pd8 49.26(14) . . ?
P9 Pd9 Pd7 138.47(6) . . ?
P9 Pd9 Pd8 130.20(5) . . ?
Pd8 Pd9 Pd7 61.441(18) . . ?
C131 Pd10 O7 166.0(3) . . ?
C131 Pd10 O8 96.3(3) . . ?
C131 Pd10 P8 84.7(3) . . ?
C131 Pd10 Pd11 119.6(3) . . ?
C131 Pd10 Pd12 127.7(3) . . ?
O7 Pd10 Pd11 48.28(14) . . ?
O7 Pd10 Pd12 43.72(13) . . ?
O8 Pd10 O7 70.2(2) . . ?
O8 Pd10 P8 176.87(17) . . ?
O8 Pd10 Pd11 46.30(15) . . ?
O8 Pd10 Pd12 43.15(17) . . ?
P8 Pd10 O7 108.61(15) . . ?
P8 Pd10 Pd11 130.70(6) . . ?
P8 Pd10 Pd12 137.83(6) . . ?
Pd11 Pd10 Pd12 61.46(2) . . ?
C145 Pd11 O7 168.3(3) . . ?
C145 Pd11 O8 97.9(3) . . ?
C145 Pd11 P9 89.7(2) . . ?
C145 Pd11 Pd10 124.1(2) . . ?
C145 Pd11 Pd12 126.5(2) . . ?
O7 Pd11 P9 102.05(15) . . ?
O7 Pd11 Pd10 48.46(14) . . ?
O7 Pd11 Pd12 43.64(13) . . ?
O8 Pd11 O7 70.4(2) . . ?
O8 Pd11 P9 171.39(19) . . ?
O8 Pd11 Pd10 46.53(17) . . ?
O8 Pd11 Pd12 43.05(17) . . ?
P9 Pd11 Pd10 125.37(5) . . ?
P9 Pd11 Pd12 133.65(6) . . ?
Pd10 Pd11 Pd12 61.31(2) . . ?
C152 Pd12 O7 97.8(3) . . ?
C152 Pd12 O8 170.2(3) . . ?
C152 Pd12 P10 82.5(3) . . ?
C152 Pd12 Pd10 130.4(3) . . ?
C152 Pd12 Pd11 127.4(3) . . ?
O7 Pd12 P10 177.81(17) . . ?
O7 Pd12 Pd10 46.26(14) . . ?
O7 Pd12 Pd11 46.01(15) . . ?
O8 Pd12 O7 72.7(2) . . ?
O8 Pd12 P10 107.11(18) . . ?
O8 Pd12 Pd10 44.08(18) . . ?
O8 Pd12 Pd11 43.78(15) . . ?
P10 Pd12 Pd10 132.16(8) . . ?
P10 Pd12 Pd11 135.31(9) . . ?
Pd10 Pd12 Pd11 57.235(19) . . ?
H19A C197 H19B 108.8 . . ?
C198 C197 H19A 110.7 . . ?
C198 C197 H19B 110.7 . . ?
O15 C197 H19A 110.7 . . ?
O15 C197 H19B 110.7 . . ?
O15 C197 C198 105.3(11) . . ?
C197 C198 H19C 110.3 . . ?
C197 C198 H19D 110.3 . . ?
H19C C198 H19D 108.5 . . ?
C199 C198 C197 107.2(14) . . ?
C199 C198 H19C 110.3 . . ?
C199 C198 H19D 110.3 . . ?
C198 C199 H19E 111.1 . . ?
C198 C199 H19F 111.1 . . ?
C198 C199 C200 103.5(12) . . ?
H19E C199 H19F 109.0 . . ?
C200 C199 H19E 111.1 . . ?
C200 C199 H19F 111.1 . . ?
C199 C200 H20A 109.6 . . ?
C199 C200 H20B 109.6 . . ?
H20A C200 H20B 108.1 . . ?
O15 C200 C199 110.2(12) . . ?
O15 C200 H20A 109.6 . . ?
O15 C200 H20B 109.6 . . ?
C197 O15 C200 102.7(9) . . ?
H17D C173 H17E 108.7 . . ?
C174 C173 H17D 110.6 . . ?
C174 C173 H17E 110.6 . . ?
O9 C173 H17D 110.6 . . ?
O9 C173 H17E 110.6 . . ?
O9 C173 C174 105.7(9) . . ?
C173 C174 H17F 110.5 . . ?
C173 C174 H17G 110.5 . . ?
C173 C174 C175 106.4(9) . . ?
H17F C174 H17G 108.6 . . ?
C175 C174 H17F 110.5 . . ?
C175 C174 H17G 110.5 . . ?
C174 C175 H17H 111.5 . . ?
C174 C175 H17I 111.5 . . ?
C174 C175 C176 101.3(9) . . ?
H17H C175 H17I 109.3 . . ?
C176 C175 H17H 111.5 . . ?
C176 C175 H17I 111.5 . . ?
C175 C176 H17J 111.0 . . ?
C175 C176 H17K 111.0 . . ?
H17J C176 H17K 109.0 . . ?
O9 C176 C175 103.9(8) . . ?
O9 C176 H17J 111.0 . . ?
O9 C176 H17K 111.0 . . ?
C176 O9 C173 106.3(7) . . ?
H17L C177 H17M 108.5 . . ?
C178 C177 H17L 110.3 . . ?
C178 C177 H17M 110.3 . . ?
O10 C177 H17L 110.3 . . ?
O10 C177 H17M 110.3 . . ?
O10 C177 C178 107.3(11) . . ?
C177 C178 H17N 110.4 . . ?
C177 C178 H17O 110.4 . . ?
H17N C178 H17O 108.6 . . ?
C179 C178 C177 106.4(11) . . ?
C179 C178 H17N 110.4 . . ?
C179 C178 H17O 110.4 . . ?
C178 C179 H17P 110.3 . . ?
C178 C179 H17Q 110.3 . . ?
C178 C179 C180 107.0(11) . . ?
H17P C179 H17Q 108.6 . . ?
C180 C179 H17P 110.3 . . ?
C180 C179 H17Q 110.3 . . ?
C179 C180 H18A 110.3 . . ?
C179 C180 H18B 110.3 . . ?
H18A C180 H18B 108.5 . . ?
O10 C180 C179 107.2(9) . . ?
O10 C180 H18A 110.3 . . ?
O10 C180 H18B 110.3 . . ?
C177 O10 C180 107.2(9) . . ?
H20C C201 H20D 108.8 . . ?
C202 C201 H20C 110.7 . . ?
C202 C201 H20D 110.7 . . ?
O16 C201 H20C 110.7 . . ?
O16 C201 H20D 110.7 . . ?
O16 C201 C202 105.4(13) . . ?
C201 C202 H20E 110.4 . . ?
C201 C202 H20F 110.4 . . ?
C201 C202 C203 106.4(15) . . ?
H20E C202 H20F 108.6 . . ?
C203 C202 H20E 110.4 . . ?
C203 C202 H20F 110.4 . . ?
C202 C203 H20G 112.0 . . ?
C202 C203 H20H 112.0 . . ?
H20G C203 H20H 109.7 . . ?
C204 C203 C202 98.6(15) . . ?
C204 C203 H20G 112.0 . . ?
C204 C203 H20H 112.0 . . ?
C203 C204 H20I 107.8 . . ?
C203 C204 H20J 107.8 . . ?
H20I C204 H20J 107.2 . . ?
O16 C204 C203 117.9(17) . . ?
O16 C204 H20I 107.8 . . ?
O16 C204 H20J 107.8 . . ?
C204 O16 C201 102.8(12) . . ?

loop_
_geom_bond_atom_site_label_1
_geom_bond_atom_site_label_2
_geom_bond_distance
_geom_bond_site_symmetry_2
_geom_bond_publ_flag
C1 H1A 0.9900 . ?
C1 H1B 0.9900 . ?
C1 C2 1.502(12) . ?
C1 Pd1 2.033(9) . ?
C2 C3 1.398(13) . ?
C2 C7 1.388(13) . ?
C3 H3 0.9500 . ?
C3 C4 1.357(14) . ?
C4 H4 0.9500 . ?
C4 C5 1.396(15) . ?
C5 H5 0.9500 . ?
C5 C6 1.393(14) . ?
C6 H6 0.9500 . ?
C6 C7 1.387(12) . ?
C7 P1 1.797(9) . ?
C8 C9 1.406(13) . ?
C8 C13 1.394(13) . ?
C8 P1 1.832(9) . ?
C9 H9 0.9500 . ?
C9 C10 1.399(14) . ?
C10 H10 0.9500 . ?
C10 C11 1.363(15) . ?
C11 H11 0.9500 . ?
C11 C12 1.384(15) . ?
C12 H12 0.9500 . ?
C12 C13 1.395(13) . ?
C13 C14 1.521(13) . ?
C14 H14A 0.9800 . ?
C14 H14B 0.9800 . ?
C14 H14C 0.9800 . ?
C15 C16 1.394(12) . ?
C15 C20 1.400(12) . ?
C15 P1 1.815(8) . ?
C16 H16 0.9500 . ?
C16 C17 1.394(13) . ?
C17 H17 0.9500 . ?
C17 C18 1.366(15) . ?
C18 H18 0.9500 . ?
C18 C19 1.388(15) . ?
C19 H19 0.9500 . ?
C19 C20 1.398(13) . ?
C20 C21 1.494(13) . ?
C21 H21A 0.9800 . ?
C21 H21B 0.9800 . ?
C21 H21C 0.9800 . ?
C22 H22A 0.9800 . ?
C22 H22B 0.9800 . ?
C22 H22C 0.9800 . ?
C22 P2 1.879(8) . ?
C23 H23A 0.9800 . ?
C23 H23B 0.9800 . ?
C23 H23C 0.9800 . ?
C23 P2 1.865(8) . ?
C24 H24A 0.9900 . ?
C24 H24B 0.9900 . ?
C24 C25 1.506(12) . ?
C24 Pd2 2.025(9) . ?
C25 C26 1.395(13) . ?
C25 C30 1.395(13) . ?
C26 H26 0.9500 . ?
C26 C27 1.407(15) . ?
C27 H27 0.9500 . ?
C27 C28 1.367(16) . ?
C28 H28 0.9500 . ?
C28 C29 1.367(13) . ?
C29 H29 0.9500 . ?
C29 C30 1.398(12) . ?
C30 P3 1.824(9) . ?
C31 C32 1.384(14) . ?
C31 C36 1.401(14) . ?
C31 P3 1.854(9) . ?
C32 H32 0.9500 . ?
C32 C33 1.408(15) . ?
C33 H33 0.9500 . ?
C33 C34 1.344(19) . ?
C34 H34 0.9500 . ?
C34 C35 1.38(2) . ?
C35 H35 0.9500 . ?
C35 C36 1.425(17) . ?
C36 C37 1.506(17) . ?
C37 H37A 0.9800 . ?
C37 H37B 0.9800 . ?
C37 H37C 0.9800 . ?
C38 C39 1.395(13) . ?
C38 C43 1.417(13) . ?
C38 Pd3 1.975(8) . ?
C39 H39 0.9500 . ?
C39 C40 1.392(13) . ?
C40 H40 0.9500 . ?
C40 C41 1.350(15) . ?
C41 H41 0.9500 . ?
C41 C42 1.422(14) . ?
C42 H42 0.9500 . ?
C42 C43 1.379(13) . ?
C43 C44 1.505(13) . ?
C44 H44A 0.9800 . ?
C44 H44B 0.9800 . ?
C44 H44C 0.9800 . ?
C45 H45A 0.9900 . ?
C45 H45B 0.9900 . ?
C45 C46 1.502(10) . ?
C45 Pd5 2.011(8) . ?
C46 C47 1.393(11) . ?
C46 C51 1.390(11) . ?
C47 H47 0.9500 . ?
C47 C48 1.393(12) . ?
C48 H48 0.9500 . ?
C48 C49 1.382(13) . ?
C49 H49 0.9500 . ?
C49 C50 1.389(12) . ?
C50 H50 0.9500 . ?
C50 C51 1.387(10) . ?
C51 P4 1.834(8) . ?
C52 C53 1.401(11) . ?
C52 C57 1.394(11) . ?
C52 P4 1.840(8) . ?
C53 H53 0.9500 . ?
C53 C54 1.396(13) . ?
C54 H54 0.9500 . ?
C54 C55 1.383(13) . ?
C55 H55 0.9500 . ?
C55 C56 1.384(13) . ?
C56 H56 0.9500 . ?
C56 C57 1.382(12) . ?
C57 C58 1.512(12) . ?
C58 H58A 0.9800 . ?
C58 H58B 0.9800 . ?
C58 H58C 0.9800 . ?
C59 C60 1.397(12) . ?
C59 C64 1.404(12) . ?
C59 Pd4 1.974(9) . ?
C60 H60 0.9500 . ?
C60 C61 1.413(13) . ?
C61 H61 0.9500 . ?
C61 C62 1.386(15) . ?
C62 H62 0.9500 . ?
C62 C63 1.417(14) . ?
C63 H63 0.9500 . ?
C63 C64 1.373(12) . ?
C64 C65 1.509(12) . ?
C65 H65A 0.9800 . ?
C65 H65B 0.9800 . ?
C65 H65C 0.9800 . ?
C66 H66A 0.9900 . ?
C66 H66B 0.9900 . ?
C66 C67 1.504(12) . ?
C66 Pd6 2.028(9) . ?
C67 C68 1.392(13) . ?
C67 C72 1.375(12) . ?
C68 H68 0.9500 . ?
C68 C69 1.423(14) . ?
C69 H69 0.9500 . ?
C69 C70 1.363(14) . ?
C70 H70 0.9500 . ?
C70 C71 1.381(13) . ?
C71 H71 0.9500 . ?
C71 C72 1.399(11) . ?
C72 P5 1.810(9) . ?
C73 C74 1.407(12) . ?
C73 C78 1.380(11) . ?
C73 P5 1.831(8) . ?
C74 H74 0.9500 . ?
C74 C75 1.370(13) . ?
C75 H75 0.9500 . ?
C75 C76 1.378(14) . ?
C76 H76 0.9500 . ?
C76 C77 1.408(12) . ?
C77 H77 0.9500 . ?
C77 C78 1.384(12) . ?
C78 C79 1.494(10) . ?
C79 H79A 0.9800 . ?
C79 H79B 0.9800 . ?
C79 H79C 0.9800 . ?
C80 C81 1.397(13) . ?
C80 C85 1.416(14) . ?
C80 P5 1.814(9) . ?
C81 H81 0.9500 . ?
C81 C82 1.413(15) . ?
C82 H82 0.9500 . ?
C82 C83 1.377(17) . ?
C83 H83 0.9500 . ?
C83 C84 1.350(17) . ?
C84 H84 0.9500 . ?
C84 C85 1.414(13) . ?
C85 C86 1.472(14) . ?
C86 H86A 0.9800 . ?
C86 H86B 0.9800 . ?
C86 H86C 0.9800 . ?
O1 H1 1.0000 . ?
O1 Pd1 2.140(5) . ?
O1 Pd2 2.166(5) . ?
O1 Pd3 2.153(5) . ?
O2 P2 1.631(5) . ?
O2 Pd1 2.139(5) . ?
O2 Pd2 2.225(5) . ?
O2 Pd3 2.262(5) . ?
O3 P2 1.647(5) . ?
O3 Pd4 2.248(5) . ?
O3 Pd5 2.214(5) . ?
O3 Pd6 2.128(5) . ?
O4 H4A 1.0000 . ?
O4 Pd4 2.130(5) . ?
O4 Pd5 2.137(5) . ?
O4 Pd6 2.121(5) . ?
P1 Pd1 2.201(2) . ?
P3 Pd2 2.217(2) . ?
P3 Pd4 2.227(2) . ?
P4 Pd3 2.2382(19) . ?
P4 Pd5 2.2181(19) . ?
P5 Pd6 2.203(2) . ?
Pd1 Pd2 3.0422(8) . ?
Pd1 Pd3 3.1344(8) . ?
Pd2 Pd3 3.0113(8) . ?
Pd4 Pd5 2.9489(7) . ?
Pd4 Pd6 3.0787(8) . ?
Pd5 Pd6 3.0517(8) . ?
C87 H87A 0.9900 . ?
C87 H87B 0.9900 . ?
C87 C88 1.498(12) . ?
C87 Pd7 2.046(9) . ?
C88 C89 1.399(13) . ?
C88 C93 1.395(12) . ?
C89 H89 0.9500 . ?
C89 C90 1.399(13) . ?
C90 H90 0.9500 . ?
C90 C91 1.380(14) . ?
C91 H91 0.9500 . ?
C91 C92 1.387(13) . ?
C92 H92 0.9500 . ?
C92 C93 1.394(12) . ?
C93 P6 1.800(9) . ?
C94 C95 1.384(13) . ?
C94 C99 1.401(14) . ?
C94 P6 1.846(8) . ?
C95 H95 0.9500 . ?
C95 C96 1.403(13) . ?
C96 H96 0.9500 . ?
C96 C97 1.364(16) . ?
C97 H97 0.9500 . ?
C97 C98 1.373(17) . ?
C98 H98 0.9500 . ?
C98 C99 1.376(14) . ?
C99 C100 1.516(15) . ?
C100 H10A 0.9800 . ?
C100 H10B 0.9800 . ?
C100 H10C 0.9800 . ?
C101 C102 1.407(11) . ?
C101 C106 1.374(12) . ?
C101 P6 1.834(8) . ?
C102 H102 0.9500 . ?
C102 C103 1.391(13) . ?
C103 H103 0.9500 . ?
C103 C104 1.365(14) . ?
C104 H104 0.9500 . ?
C104 C105 1.392(12) . ?
C105 H105 0.9500 . ?
C105 C106 1.387(12) . ?
C106 C107 1.508(11) . ?
C107 H10D 0.9800 . ?
C107 H10E 0.9800 . ?
C107 H10F 0.9800 . ?
C108 H10G 0.9800 . ?
C108 H10H 0.9800 . ?
C108 H10I 0.9800 . ?
C108 P7 1.856(8) . ?
C109 H10J 0.9800 . ?
C109 H10K 0.9800 . ?
C109 H10L 0.9800 . ?
C109 P7 1.864(9) . ?
C110 C111 1.395(12) . ?
C110 C115 1.405(13) . ?
C110 Pd8 1.981(8) . ?
C111 H111 0.9500 . ?
C111 C112 1.396(14) . ?
C112 H112 0.9500 . ?
C112 C113 1.367(16) . ?
C113 H113 0.9500 . ?
C113 C114 1.411(16) . ?
C114 H114 0.9500 . ?
C114 C115 1.366(13) . ?
C115 C116 1.505(12) . ?
C116 H11A 0.9800 . ?
C116 H11B 0.9800 . ?
C116 H11C 0.9800 . ?
C117 H11D 0.9900 . ?
C117 H11E 0.9900 . ?
C117 C118 1.498(11) . ?
C117 Pd9 2.016(8) . ?
C118 C119 1.394(12) . ?
C118 C123 1.381(11) . ?
C119 H119 0.9500 . ?
C119 C120 1.396(13) . ?
C120 H120 0.9500 . ?
C120 C121 1.380(14) . ?
C121 H121 0.9500 . ?
C121 C122 1.400(13) . ?
C122 H122 0.9500 . ?
C122 C123 1.387(11) . ?
C123 P9 1.832(8) . ?
C124 C125 1.406(12) . ?
C124 C129 1.408(12) . ?
C124 P9 1.830(8) . ?
C125 H125 0.9500 . ?
C125 C126 1.380(13) . ?
C126 H126 0.9500 . ?
C126 C127 1.365(14) . ?
C127 H127 0.9500 . ?
C127 C128 1.396(14) . ?
C128 H128 0.9500 . ?
C128 C129 1.393(13) . ?
C129 C130 1.508(12) . ?
C130 H13A 0.9800 . ?
C130 H13B 0.9800 . ?
C130 H13C 0.9800 . ?
C131 H13D 0.9900 . ?
C131 H13E 0.9900 . ?
C131 C132 1.509(13) . ?
C131 Pd10 2.017(9) . ?
C132 C133 1.385(13) . ?
C132 C137 1.387(14) . ?
C133 H133 0.9500 . ?
C133 C134 1.372(14) . ?
C134 H134 0.9500 . ?
C134 C135 1.387(15) . ?
C135 H135 0.9500 . ?
C135 C136 1.381(13) . ?
C136 H136 0.9500 . ?
C136 C137 1.408(12) . ?
C137 P8 1.826(8) . ?
C138 C139 1.396(14) . ?
C138 C143 1.401(14) . ?
C138 P8 1.844(9) . ?
C139 H139 0.9500 . ?
C139 C140 1.384(14) . ?
C140 H140 0.9500 . ?
C140 C141 1.37(2) . ?
C141 H141 0.9500 . ?
C141 C142 1.34(2) . ?
C142 H142 0.9500 . ?
C142 C143 1.445(17) . ?
C143 C144 1.465(17) . ?
C144 H14D 0.9800 . ?
C144 H14E 0.9800 . ?
C144 H14F 0.9800 . ?
C145 C146 1.411(12) . ?
C145 C150 1.398(13) . ?
C145 Pd11 1.995(9) . ?
C146 H146 0.9500 . ?
C146 C147 1.375(14) . ?
C147 H147 0.9500 . ?
C147 C148 1.367(15) . ?
C148 H148 0.9500 . ?
C148 C149 1.401(14) . ?
C149 H149 0.9500 . ?
C149 C150 1.377(12) . ?
C150 C151 1.486(12) . ?
C151 H15A 0.9800 . ?
C151 H15B 0.9800 . ?
C151 H15C 0.9800 . ?
C152 H15D 0.9900 . ?
C152 H15E 0.9900 . ?
C152 C153 1.487(13) . ?
C152 Pd12 2.023(10) . ?
C153 C154 1.398(16) . ?
C153 C158 1.429(16) . ?
C154 H154 0.9500 . ?
C154 C155 1.368(17) . ?
C155 H155 0.9500 . ?
C155 C156 1.40(2) . ?
C156 H156 0.9500 . ?
C156 C157 1.393(18) . ?
C157 H157 0.9500 . ?
C157 C158 1.399(15) . ?
C158 P10 1.788(11) . ?
C159 C160 1.406(18) . ?
C159 C164 1.39(2) . ?
C159 P10 1.773(14) . ?
C160 H160 0.9500 . ?
C160 C161 1.38(2) . ?
C161 H161 0.9500 . ?
C161 C162 1.34(2) . ?
C162 H162 0.9500 . ?
C162 C163 1.37(2) . ?
C163 H163 0.9500 . ?
C163 C164 1.464(19) . ?
C164 C165 1.53(2) . ?
C165 H16A 0.9800 . ?
C165 H16B 0.9800 . ?
C165 H16C 0.9800 . ?
C166 C167 1.45(2) . ?
C166 C171 1.353(19) . ?
C166 P10 1.875(14) . ?
C167 H167 0.9500 . ?
C167 C168 1.40(2) . ?
C168 H168 0.9500 . ?
C168 C169 1.42(2) . ?
C169 H169 0.9500 . ?
C169 C170 1.41(2) . ?
C170 H170 0.9500 . ?
C170 C171 1.43(2) . ?
C171 C172 1.450(18) . ?
C172 H17A 0.9800 . ?
C172 H17B 0.9800 . ?
C172 H17C 0.9800 . ?
O5 H5A 1.0000 . ?
O5 Pd7 2.123(5) . ?
O5 Pd8 2.135(5) . ?
O5 Pd9 2.137(5) . ?
O6 P7 1.626(6) . ?
O6 Pd7 2.152(5) . ?
O6 Pd8 2.260(5) . ?
O6 Pd9 2.213(5) . ?
O7 P7 1.647(6) . ?
O7 Pd10 2.238(5) . ?
O7 Pd11 2.232(6) . ?
O7 Pd12 2.141(5) . ?
O8 H8 1.0000 . ?
O8 Pd10 2.158(7) . ?
O8 Pd11 2.150(6) . ?
O8 Pd12 2.121(6) . ?
P6 Pd7 2.201(2) . ?
P8 Pd8 2.228(2) . ?
P8 Pd10 2.223(2) . ?
P9 Pd9 2.223(2) . ?
P9 Pd11 2.233(2) . ?
P10 Pd12 2.192(3) . ?
Pd7 Pd8 3.0824(8) . ?
Pd7 Pd9 3.0710(8) . ?
Pd8 Pd9 2.9600(8) . ?
Pd10 Pd11 2.9700(8) . ?
Pd10 Pd12 3.0982(9) . ?
Pd11 Pd12 3.1028(9) . ?
C197 H19A 0.9900 . ?
C197 H19B 0.9900 . ?
C197 C198 1.51(2) . ?
C197 O15 1.365(14) . ?
C198 H19C 0.9900 . ?
C198 H19D 0.9900 . ?
C198 C199 1.39(2) . ?
C199 H19E 0.9900 . ?
C199 H19F 0.9900 . ?
C199 C200 1.417(17) . ?
C200 H20A 0.9900 . ?
C200 H20B 0.9900 . ?
C200 O15 1.413(15) . ?
C173 H17D 0.9900 . ?
C173 H17E 0.9900 . ?
C173 C174 1.496(15) . ?
C173 O9 1.425(11) . ?
C174 H17F 0.9900 . ?
C174 H17G 0.9900 . ?
C174 C175 1.505(16) . ?
C175 H17H 0.9900 . ?
C175 H17I 0.9900 . ?
C175 C176 1.525(14) . ?
C176 H17J 0.9900 . ?
C176 H17K 0.9900 . ?
C176 O9 1.411(11) . ?
C177 H17L 0.9900 . ?
C177 H17M 0.9900 . ?
C177 C178 1.489(18) . ?
C177 O10 1.415(13) . ?
C178 H17N 0.9900 . ?
C178 H17O 0.9900 . ?
C178 C179 1.42(2) . ?
C179 H17P 0.9900 . ?
C179 H17Q 0.9900 . ?
C179 C180 1.495(16) . ?
C180 H18A 0.9900 . ?
C180 H18B 0.9900 . ?
C180 O10 1.446(13) . ?
C201 H20C 0.9900 . ?
C201 H20D 0.9900 . ?
C201 C202 1.46(2) . ?
C201 O16 1.441(16) . ?
C202 H20E 0.9900 . ?
C202 H20F 0.9900 . ?
C202 C203 1.47(2) . ?
C203 H20G 0.9900 . ?
C203 H20H 0.9900 . ?
C203 C204 1.40(2) . ?
C204 H20I 0.9900 . ?
C204 H20J 0.9900 . ?
C204 O16 1.363(18) . ?

loop_
_geom_torsion_atom_site_label_1
_geom_torsion_atom_site_label_2
_geom_torsion_atom_site_label_3
_geom_torsion_atom_site_label_4
_geom_torsion
_geom_torsion_site_symmetry_1
_geom_torsion_site_symmetry_2
_geom_torsion_site_symmetry_3
_geom_torsion_site_symmetry_4
_geom_torsion_publ_flag
C1 C2 C3 C4 178.5(10) . . . . ?
C1 C2 C7 C6 -178.6(9) . . . . ?
C1 C2 C7 P1 1.2(11) . . . . ?
C2 C3 C4 C5 1.7(17) . . . . ?
C2 C7 P1 C8 100.8(7) . . . . ?
C2 C7 P1 C15 -147.8(7) . . . . ?
C2 C7 P1 Pd1 -17.7(7) . . . . ?
C3 C2 C7 C6 3.6(14) . . . . ?
C3 C2 C7 P1 -176.6(8) . . . . ?
C3 C4 C5 C6 0.8(16) . . . . ?
C4 C5 C6 C7 -1.0(15) . . . . ?
C5 C6 C7 C2 -1.2(14) . . . . ?
C5 C6 C7 P1 179.0(7) . . . . ?
C6 C7 P1 C8 -79.3(9) . . . . ?
C6 C7 P1 C15 32.0(9) . . . . ?
C6 C7 P1 Pd1 162.2(8) . . . . ?
C7 C2 C3 C4 -3.8(15) . . . . ?
C8 C9 C10 C11 -1.7(15) . . . . ?
C9 C8 C13 C12 0.7(13) . . . . ?
C9 C8 C13 C14 -178.9(9) . . . . ?
C9 C8 P1 C7 -7.5(8) . . . . ?
C9 C8 P1 C15 -117.4(7) . . . . ?
C9 C8 P1 Pd1 106.6(7) . . . . ?
C9 C10 C11 C12 1.5(16) . . . . ?
C10 C11 C12 C13 -0.3(16) . . . . ?
C11 C12 C13 C8 -0.9(15) . . . . ?
C11 C12 C13 C14 178.7(10) . . . . ?
C13 C8 C9 C10 0.6(13) . . . . ?
C13 C8 P1 C7 179.6(7) . . . . ?
C13 C8 P1 C15 69.8(8) . . . . ?
C13 C8 P1 Pd1 -66.3(8) . . . . ?
C15 C16 C17 C18 0.6(16) . . . . ?
C16 C15 C20 C19 -2.0(13) . . . . ?
C16 C15 C20 C21 176.9(9) . . . . ?
C16 C15 P1 C7 -103.7(7) . . . . ?
C16 C15 P1 C8 7.6(8) . . . . ?
C16 C15 P1 Pd1 137.6(6) . . . . ?
C16 C17 C18 C19 -1.9(17) . . . . ?
C17 C18 C19 C20 1.1(17) . . . . ?
C18 C19 C20 C15 0.8(15) . . . . ?
C18 C19 C20 C21 -178.1(10) . . . . ?
C20 C15 C16 C17 1.3(14) . . . . ?
C20 C15 P1 C7 70.9(8) . . . . ?
C20 C15 P1 C8 -177.9(7) . . . . ?
C20 C15 P1 Pd1 -47.9(8) . . . . ?
C24 C25 C26 C27 -177.2(10) . . . . ?
C24 C25 C30 C29 177.5(9) . . . . ?
C24 C25 C30 P3 -5.0(11) . . . . ?
C25 C26 C27 C28 -2.2(18) . . . . ?
C25 C30 P3 C31 128.8(7) . . . . ?
C25 C30 P3 Pd2 3.2(7) . . . . ?
C25 C30 P3 Pd4 -111.6(6) . . . . ?
C26 C25 C30 C29 -2.2(14) . . . . ?
C26 C25 C30 P3 175.3(8) . . . . ?
C26 C27 C28 C29 1.5(18) . . . . ?
C27 C28 C29 C30 -1.1(16) . . . . ?
C28 C29 C30 C25 1.5(14) . . . . ?
C28 C29 C30 P3 -175.7(8) . . . . ?
C29 C30 P3 C31 -53.8(9) . . . . ?
C29 C30 P3 Pd2 -179.4(8) . . . . ?
C29 C30 P3 Pd4 65.8(9) . . . . ?
C30 C25 C26 C27 2.5(16) . . . . ?
C31 C32 C33 C34 1.6(18) . . . . ?
C32 C31 C36 C35 -0.4(15) . . . . ?
C32 C31 C36 C37 178.8(11) . . . . ?
C32 C31 P3 C30 117.3(7) . . . . ?
C32 C31 P3 Pd2 -127.9(7) . . . . ?
C32 C31 P3 Pd4 -10.6(8) . . . . ?
C32 C33 C34 C35 -2(2) . . . . ?
C33 C34 C35 C36 1(2) . . . . ?
C34 C35 C36 C31 0.4(19) . . . . ?
C34 C35 C36 C37 -178.8(13) . . . . ?
C36 C31 C32 C33 -0.6(15) . . . . ?
C36 C31 P3 C30 -63.5(8) . . . . ?
C36 C31 P3 Pd2 51.4(9) . . . . ?
C36 C31 P3 Pd4 168.7(7) . . . . ?
C38 C39 C40 C41 -0.9(15) . . . . ?
C39 C38 C43 C42 -1.2(13) . . . . ?
C39 C38 C43 C44 178.9(8) . . . . ?
C39 C40 C41 C42 0.6(16) . . . . ?
C40 C41 C42 C43 -0.7(15) . . . . ?
C41 C42 C43 C38 1.0(14) . . . . ?
C41 C42 C43 C44 -179.1(9) . . . . ?
C43 C38 C39 C40 1.2(13) . . . . ?
C45 C46 C47 C48 -178.0(8) . . . . ?
C45 C46 C51 C50 179.4(7) . . . . ?
C45 C46 C51 P4 2.7(9) . . . . ?
C46 C47 C48 C49 -2.7(13) . . . . ?
C46 C51 P4 C52 119.8(6) . . . . ?
C46 C51 P4 Pd3 -118.2(5) . . . . ?
C46 C51 P4 Pd5 -1.9(6) . . . . ?
C47 C46 C51 C50 0.1(12) . . . . ?
C47 C46 C51 P4 -176.5(6) . . . . ?
C47 C48 C49 C50 2.9(13) . . . . ?
C48 C49 C50 C51 -1.5(12) . . . . ?
C49 C50 C51 C46 0.1(12) . . . . ?
C49 C50 C51 P4 176.2(6) . . . . ?
C50 C51 P4 C52 -56.6(7) . . . . ?
C50 C51 P4 Pd3 65.4(8) . . . . ?
C50 C51 P4 Pd5 -178.3(6) . . . . ?
C51 C46 C47 C48 1.2(12) . . . . ?
C52 C53 C54 C55 -1.7(15) . . . . ?
C53 C52 C57 C56 0.0(11) . . . . ?
C53 C52 C57 C58 177.5(8) . . . . ?
C53 C52 P4 C51 108.5(7) . . . . ?
C53 C52 P4 Pd3 -22.2(7) . . . . ?
C53 C52 P4 Pd5 -140.0(6) . . . . ?
C53 C54 C55 C56 0.7(15) . . . . ?
C54 C55 C56 C57 0.8(15) . . . . ?
C55 C56 C57 C52 -1.1(13) . . . . ?
C55 C56 C57 C58 -178.6(9) . . . . ?
C57 C52 C53 C54 1.4(13) . . . . ?
C57 C52 P4 C51 -72.6(7) . . . . ?
C57 C52 P4 Pd3 156.8(6) . . . . ?
C57 C52 P4 Pd5 39.0(7) . . . . ?
C59 C60 C61 C62 0.1(14) . . . . ?
C60 C59 C64 C63 -0.7(13) . . . . ?
C60 C59 C64 C65 -179.2(8) . . . . ?
C60 C61 C62 C63 0.2(14) . . . . ?
C61 C62 C63 C64 -0.8(15) . . . . ?
C62 C63 C64 C59 1.1(14) . . . . ?
C62 C63 C64 C65 179.6(9) . . . . ?
C64 C59 C60 C61 0.1(13) . . . . ?
C66 C67 C68 C69 -177.5(9) . . . . ?
C66 C67 C72 C71 -178.9(8) . . . . ?
C66 C67 C72 P5 2.0(10) . . . . ?
C67 C68 C69 C70 -3.0(15) . . . . ?
C67 C72 P5 C73 154.0(6) . . . . ?
C67 C72 P5 C80 -93.0(7) . . . . ?
C67 C72 P5 Pd6 20.7(7) . . . . ?
C68 C67 C72 C71 2.3(13) . . . . ?
C68 C67 C72 P5 -176.8(7) . . . . ?
C68 C69 C70 C71 1.4(14) . . . . ?
C69 C70 C71 C72 1.9(13) . . . . ?
C70 C71 C72 C67 -3.9(12) . . . . ?
C70 C71 C72 P5 175.1(6) . . . . ?
C71 C72 P5 C73 -25.0(8) . . . . ?
C71 C72 P5 C80 87.9(8) . . . . ?
C71 C72 P5 Pd6 -158.4(7) . . . . ?
C72 C67 C68 C69 1.2(14) . . . . ?
C73 C74 C75 C76 -0.5(17) . . . . ?
C74 C73 C78 C77 1.0(13) . . . . ?
C74 C73 C78 C79 -176.6(8) . . . . ?
C74 C73 P5 C72 91.5(8) . . . . ?
C74 C73 P5 C80 -22.1(8) . . . . ?
C74 C73 P5 Pd6 -150.2(6) . . . . ?
C74 C75 C76 C77 0.0(17) . . . . ?
C75 C76 C77 C78 1.0(16) . . . . ?
C76 C77 C78 C73 -1.5(14) . . . . ?
C76 C77 C78 C79 176.2(9) . . . . ?
C78 C73 C74 C75 0.0(15) . . . . ?
C78 C73 P5 C72 -84.5(8) . . . . ?
C78 C73 P5 C80 161.9(7) . . . . ?
C78 C73 P5 Pd6 33.8(9) . . . . ?
C80 C81 C82 C83 0.6(14) . . . . ?
C81 C80 C85 C84 -1.5(12) . . . . ?
C81 C80 C85 C86 176.4(8) . . . . ?
C81 C80 P5 C72 16.5(8) . . . . ?
C81 C80 P5 C73 127.4(7) . . . . ?
C81 C80 P5 Pd6 -94.2(7) . . . . ?
C81 C82 C83 C84 -0.4(16) . . . . ?
C82 C83 C84 C85 -0.8(16) . . . . ?
C83 C84 C85 C80 1.8(14) . . . . ?
C83 C84 C85 C86 -176.2(9) . . . . ?
C85 C80 C81 C82 0.4(13) . . . . ?
C85 C80 P5 C72 -172.5(7) . . . . ?
C85 C80 P5 C73 -61.6(7) . . . . ?
C85 C80 P5 Pd6 76.7(7) . . . . ?
P1 C8 C9 C10 -172.6(7) . . . . ?
P1 C8 C13 C12 173.5(7) . . . . ?
P1 C8 C13 C14 -6.0(12) . . . . ?
P1 C15 C16 C17 175.9(8) . . . . ?
P1 C15 C20 C19 -176.6(7) . . . . ?
P1 C15 C20 C21 2.3(12) . . . . ?
P3 C31 C32 C33 178.7(8) . . . . ?
P3 C31 C36 C35 -179.6(8) . . . . ?
P3 C31 C36 C37 -0.4(15) . . . . ?
P4 C52 C53 C54 -179.6(7) . . . . ?
P4 C52 C57 C56 -178.9(6) . . . . ?
P4 C52 C57 C58 -1.4(11) . . . . ?
P5 C73 C74 C75 -176.1(8) . . . . ?
P5 C73 C78 C77 176.9(7) . . . . ?
P5 C73 C78 C79 -0.7(12) . . . . ?
P5 C80 C81 C82 171.4(7) . . . . ?
P5 C80 C85 C84 -172.3(7) . . . . ?
P5 C80 C85 C86 5.6(12) . . . . ?
Pd1 C1 C2 C3 -163.4(8) . . . . ?
Pd1 C1 C2 C7 18.9(12) . . . . ?
Pd1 O2 P2 C22 53.0(5) . . . . ?
Pd1 O2 P2 C23 -67.9(5) . . . . ?
Pd1 O2 P2 O3 172.6(3) . . . . ?
Pd2 C24 C25 C26 -175.7(8) . . . . ?
Pd2 C24 C25 C30 4.6(12) . . . . ?
Pd2 O2 P2 C22 -67.0(4) . . . . ?
Pd2 O2 P2 C23 172.1(4) . . . . ?
Pd2 O2 P2 O3 52.6(4) . . . . ?
Pd3 C38 C39 C40 -174.1(7) . . . . ?
Pd3 C38 C43 C42 174.1(7) . . . . ?
Pd3 C38 C43 C44 -5.8(11) . . . . ?
Pd3 O2 P2 C22 -176.9(4) . . . . ?
Pd3 O2 P2 C23 62.1(5) . . . . ?
Pd3 O2 P2 O3 -57.3(4) . . . . ?
Pd4 C59 C60 C61 -174.9(7) . . . . ?
Pd4 C59 C64 C63 174.2(7) . . . . ?
Pd4 C59 C64 C65 -4.3(11) . . . . ?
Pd4 O3 P2 C22 67.5(5) . . . . ?
Pd4 O3 P2 C23 -171.9(4) . . . . ?
Pd4 O3 P2 O2 -52.3(4) . . . . ?
Pd5 C45 C46 C47 176.9(6) . . . . ?
Pd5 C45 C46 C51 -2.4(10) . . . . ?
Pd5 O3 P2 C22 175.7(3) . . . . ?
Pd5 O3 P2 C23 -63.7(4) . . . . ?
Pd5 O3 P2 O2 55.9(4) . . . . ?
Pd6 C66 C67 C68 150.7(8) . . . . ?
Pd6 C66 C67 C72 -28.0(11) . . . . ?
Pd6 O3 P2 C22 -63.7(5) . . . . ?
Pd6 O3 P2 C23 56.9(5) . . . . ?
Pd6 O3 P2 O2 176.5(3) . . . . ?
C87 C88 C89 C90 -179.1(9) . . . . ?
C87 C88 C93 C92 178.2(8) . . . . ?
C87 C88 C93 P6 -2.7(10) . . . . ?
C88 C89 C90 C91 -0.3(14) . . . . ?
C88 C93 P6 C94 97.4(6) . . . . ?
C88 C93 P6 C101 -149.5(6) . . . . ?
C88 C93 P6 Pd7 -19.3(6) . . . . ?
C89 C88 C93 C92 -1.1(12) . . . . ?
C89 C88 C93 P6 178.1(7) . . . . ?
C89 C90 C91 C92 1.4(14) . . . . ?
C90 C91 C92 C93 -2.3(13) . . . . ?
C91 C92 C93 C88 2.2(12) . . . . ?
C91 C92 C93 P6 -176.8(6) . . . . ?
C92 C93 P6 C94 -83.5(8) . . . . ?
C92 C93 P6 C101 29.6(8) . . . . ?
C92 C93 P6 Pd7 159.8(7) . . . . ?
C93 C88 C89 C90 0.2(13) . . . . ?
C94 C95 C96 C97 0.2(14) . . . . ?
C95 C94 C99 C98 2.1(13) . . . . ?
C95 C94 C99 C100 -179.8(8) . . . . ?
C95 C94 P6 C93 -10.8(8) . . . . ?
C95 C94 P6 C101 -121.5(7) . . . . ?
C95 C94 P6 Pd7 101.5(7) . . . . ?
C95 C96 C97 C98 0.8(15) . . . . ?
C96 C97 C98 C99 -0.3(16) . . . . ?
C97 C98 C99 C94 -1.1(15) . . . . ?
C97 C98 C99 C100 -179.2(10) . . . . ?
C99 C94 C95 C96 -1.6(13) . . . . ?
C99 C94 P6 C93 178.0(7) . . . . ?
C99 C94 P6 C101 67.3(8) . . . . ?
C99 C94 P6 Pd7 -69.7(7) . . . . ?
C101 C102 C103 C104 2.4(19) . . . . ?
C102 C101 C106 C105 0.7(14) . . . . ?
C102 C101 C106 C107 178.8(9) . . . . ?
C102 C101 P6 C93 -97.2(8) . . . . ?
C102 C101 P6 C94 14.7(9) . . . . ?
C102 C101 P6 Pd7 145.0(7) . . . . ?
C102 C103 C104 C105 -2(2) . . . . ?
C103 C104 C105 C106 0.2(18) . . . . ?
C104 C105 C106 C101 0.2(15) . . . . ?
C104 C105 C106 C107 -178.0(10) . . . . ?
C106 C101 C102 C103 -2.0(16) . . . . ?
C106 C101 P6 C93 80.6(8) . . . . ?
C106 C101 P6 C94 -167.5(7) . . . . ?
C106 C101 P6 Pd7 -37.2(9) . . . . ?
C110 C111 C112 C113 1.0(15) . . . . ?
C111 C110 C115 C114 -0.5(13) . . . . ?
C111 C110 C115 C116 -179.9(8) . . . . ?
C111 C112 C113 C114 -1.4(15) . . . . ?
C112 C113 C114 C115 0.8(15) . . . . ?
C113 C114 C115 C110 0.1(13) . . . . ?
C113 C114 C115 C116 179.5(8) . . . . ?
C115 C110 C111 C112 -0.1(13) . . . . ?
C117 C118 C119 C120 179.2(8) . . . . ?
C117 C118 C123 C122 -180.0(8) . . . . ?
C117 C118 C123 P9 -3.0(10) . . . . ?
C118 C119 C120 C121 1.0(13) . . . . ?
C118 C123 P9 C124 -121.0(6) . . . . ?
C118 C123 P9 Pd9 2.4(6) . . . . ?
C118 C123 P9 Pd11 118.9(6) . . . . ?
C119 C118 C123 C122 0.5(12) . . . . ?
C119 C118 C123 P9 177.5(6) . . . . ?
C119 C120 C121 C122 0.2(13) . . . . ?
C120 C121 C122 C123 -1.0(13) . . . . ?
C121 C122 C123 C118 0.6(13) . . . . ?
C121 C122 C123 P9 -175.9(7) . . . . ?
C122 C123 P9 C124 55.8(8) . . . . ?
C122 C123 P9 Pd9 179.1(7) . . . . ?
C122 C123 P9 Pd11 -64.3(8) . . . . ?
C123 C118 C119 C120 -1.3(12) . . . . ?
C124 C125 C126 C127 -0.5(15) . . . . ?
C125 C124 C129 C128 -1.5(13) . . . . ?
C125 C124 C129 C130 179.4(8) . . . . ?
C125 C124 P9 C123 -104.7(7) . . . . ?
C125 C124 P9 Pd9 142.4(6) . . . . ?
C125 C124 P9 Pd11 25.1(7) . . . . ?
C125 C126 C127 C128 -1.4(16) . . . . ?
C126 C127 C128 C129 1.8(16) . . . . ?
C127 C128 C129 C124 -0.3(14) . . . . ?
C127 C128 C129 C130 178.8(9) . . . . ?
C129 C124 C125 C126 1.9(13) . . . . ?
C129 C124 P9 C123 75.3(8) . . . . ?
C129 C124 P9 Pd9 -37.6(8) . . . . ?
C129 C124 P9 Pd11 -154.8(7) . . . . ?
C131 C132 C133 C134 176.6(9) . . . . ?
C131 C132 C137 C136 -176.2(8) . . . . ?
C131 C132 C137 P8 7.6(10) . . . . ?
C132 C133 C134 C135 1.1(15) . . . . ?
C132 C137 P8 C138 -128.3(7) . . . . ?
C132 C137 P8 Pd8 110.9(6) . . . . ?
C132 C137 P8 Pd10 -3.6(7) . . . . ?
C133 C132 C137 C136 2.8(13) . . . . ?
C133 C132 C137 P8 -173.5(7) . . . . ?
C133 C134 C135 C136 -0.5(15) . . . . ?
C134 C135 C136 C137 0.9(13) . . . . ?
C135 C136 C137 C132 -2.1(13) . . . . ?
C135 C136 C137 P8 173.7(7) . . . . ?
C136 C137 P8 C138 55.7(8) . . . . ?
C136 C137 P8 Pd8 -65.2(8) . . . . ?
C136 C137 P8 Pd10 -179.7(7) . . . . ?
C137 C132 C133 C134 -2.3(14) . . . . ?
C138 C139 C140 C141 1.5(16) . . . . ?
C139 C138 C143 C142 -0.2(13) . . . . ?
C139 C138 C143 C144 -179.7(10) . . . . ?
C139 C138 P8 C137 -114.3(7) . . . . ?
C139 C138 P8 Pd8 14.1(8) . . . . ?
C139 C138 P8 Pd10 131.2(6) . . . . ?
C139 C140 C141 C142 -1.6(18) . . . . ?
C140 C141 C142 C143 1(2) . . . . ?
C141 C142 C143 C138 0.1(17) . . . . ?
C141 C142 C143 C144 179.6(12) . . . . ?
C143 C138 C139 C140 -0.6(14) . . . . ?
C143 C138 P8 C137 67.6(8) . . . . ?
C143 C138 P8 Pd8 -164.0(7) . . . . ?
C143 C138 P8 Pd10 -46.9(8) . . . . ?
C145 C146 C147 C148 2.8(15) . . . . ?
C146 C145 C150 C149 1.2(12) . . . . ?
C146 C145 C150 C151 179.6(8) . . . . ?
C146 C147 C148 C149 -2.6(15) . . . . ?
C147 C148 C149 C150 1.7(15) . . . . ?
C148 C149 C150 C145 -1.0(14) . . . . ?
C148 C149 C150 C151 -179.5(9) . . . . ?
C150 C145 C146 C147 -2.0(13) . . . . ?
C152 C153 C154 C155 -175.9(15) . . . . ?
C152 C153 C158 C157 174.0(12) . . . . ?
C152 C153 C158 P10 -7.9(15) . . . . ?
C153 C154 C155 C156 1(3) . . . . ?
C153 C158 P10 C159 147.7(10) . . . . ?
C153 C158 P10 C166 -99.1(10) . . . . ?
C153 C158 P10 Pd12 18.4(10) . . . . ?
C154 C153 C158 C157 -2(2) . . . . ?
C154 C153 C158 P10 176.5(11) . . . . ?
C154 C155 C156 C157 1(3) . . . . ?
C155 C156 C157 C158 -3(3) . . . . ?
C156 C157 C158 C153 4(2) . . . . ?
C156 C157 C158 P10 -174.1(12) . . . . ?
C157 C158 P10 C159 -34.4(14) . . . . ?
C157 C158 P10 C166 78.8(14) . . . . ?
C157 C158 P10 Pd12 -163.6(12) . . . . ?
C158 C153 C154 C155 -1(2) . . . . ?
C159 C160 C161 C162 -5(2) . . . . ?
C160 C159 C164 C163 0.1(18) . . . . ?
C160 C159 C164 C165 -176.6(12) . . . . ?
C160 C159 P10 C158 107.3(11) . . . . ?
C160 C159 P10 C166 -2.0(13) . . . . ?
C160 C159 P10 Pd12 -133.6(10) . . . . ?
C160 C161 C162 C163 9(3) . . . . ?
C161 C162 C163 C164 -8(3) . . . . ?
C162 C163 C164 C159 3.0(19) . . . . ?
C162 C163 C164 C165 179.7(13) . . . . ?
C164 C159 C160 C161 1(2) . . . . ?
C164 C159 P10 C158 -74.2(11) . . . . ?
C164 C159 P10 C166 176.6(10) . . . . ?
C164 C159 P10 Pd12 45.0(12) . . . . ?
C166 C167 C168 C169 4(3) . . . . ?
C167 C166 C171 C170 -1(3) . . . . ?
C167 C166 C171 C172 175.9(15) . . . . ?
C167 C166 P10 C158 0.5(16) . . . . ?
C167 C166 P10 C159 110.7(15) . . . . ?
C167 C166 P10 Pd12 -112.7(14) . . . . ?
C167 C168 C169 C170 -5(3) . . . . ?
C168 C169 C170 C171 2(3) . . . . ?
C169 C170 C171 C166 1(3) . . . . ?
C169 C170 C171 C172 -176.5(17) . . . . ?
C171 C166 C167 C168 -1(3) . . . . ?
C171 C166 P10 C158 172.5(14) . . . . ?
C171 C166 P10 C159 -77.3(15) . . . . ?
C171 C166 P10 Pd12 59.3(16) . . . . ?
P6 C94 C95 C96 -172.9(7) . . . . ?
P6 C94 C99 C98 173.2(7) . . . . ?
P6 C94 C99 C100 -8.7(12) . . . . ?
P6 C101 C102 C103 175.8(9) . . . . ?
P6 C101 C106 C105 -177.0(7) . . . . ?
P6 C101 C106 C107 1.1(12) . . . . ?
P8 C138 C139 C140 -178.7(8) . . . . ?
P8 C138 C143 C142 177.9(7) . . . . ?
P8 C138 C143 C144 -1.6(14) . . . . ?
P9 C124 C125 C126 -178.1(7) . . . . ?
P9 C124 C129 C128 178.5(7) . . . . ?
P9 C124 C129 C130 -0.6(12) . . . . ?
P10 C159 C160 C161 179.6(12) . . . . ?
P10 C159 C164 C163 -178.5(9) . . . . ?
P10 C159 C164 C165 4.8(17) . . . . ?
P10 C166 C167 C168 170.8(17) . . . . ?
P10 C166 C171 C170 -173.4(13) . . . . ?
P10 C166 C171 C172 4(2) . . . . ?
Pd7 C87 C88 C89 -153.9(7) . . . . ?
Pd7 C87 C88 C93 26.9(11) . . . . ?
Pd7 O6 P7 C108 63.6(5) . . . . ?
Pd7 O6 P7 C109 -57.2(5) . . . . ?
Pd7 O6 P7 O7 -176.1(3) . . . . ?
Pd8 C110 C111 C112 176.3(7) . . . . ?
Pd8 C110 C115 C114 -176.7(6) . . . . ?
Pd8 C110 C115 C116 3.9(11) . . . . ?
Pd8 O6 P7 C108 -66.6(5) . . . . ?
Pd8 O6 P7 C109 172.7(4) . . . . ?
Pd8 O6 P7 O7 53.7(4) . . . . ?
Pd9 C117 C118 C119 -178.2(6) . . . . ?
Pd9 C117 C118 C123 2.3(10) . . . . ?
Pd9 O6 P7 C108 -176.0(4) . . . . ?
Pd9 O6 P7 C109 63.2(5) . . . . ?
Pd9 O6 P7 O7 -55.7(4) . . . . ?
Pd10 C131 C132 C133 172.6(7) . . . . ?
Pd10 C131 C132 C137 -8.5(11) . . . . ?
Pd10 O7 P7 C108 67.0(4) . . . . ?
Pd10 O7 P7 C109 -172.6(4) . . . . ?
Pd10 O7 P7 O6 -53.9(4) . . . . ?
Pd11 C145 C146 C147 171.2(7) . . . . ?
Pd11 C145 C150 C149 -172.1(7) . . . . ?
Pd11 C145 C150 C151 6.4(11) . . . . ?
Pd11 O7 P7 C108 174.8(4) . . . . ?
Pd11 O7 P7 C109 -64.9(5) . . . . ?
Pd11 O7 P7 O6 53.9(4) . . . . ?
Pd12 C152 C153 C154 166.9(12) . . . . ?
Pd12 C152 C153 C158 -8.4(16) . . . . ?
Pd12 O7 P7 C108 -53.2(5) . . . . ?
Pd12 O7 P7 C109 67.2(5) . . . . ?
Pd12 O7 P7 O6 -174.1(3) . . . . ?
C197 C198 C199 C200 3(2) . . . . ?
C198 C197 O15 C200 -30.3(19) . . . . ?
C198 C199 C200 O15 -22(2) . . . . ?
C199 C200 O15 C197 34.2(19) . . . . ?
O15 C197 C198 C199 18(2) . . . . ?
C173 C174 C175 C176 17.0(14) . . . . ?
C174 C173 O9 C176 -30.3(12) . . . . ?
C174 C175 C176 O9 -35.4(12) . . . . ?
C175 C176 O9 C173 41.6(11) . . . . ?
O9 C173 C174 C175 6.6(14) . . . . ?
C177 C178 C179 C180 11.9(18) . . . . ?
C178 C177 O10 C180 22.1(15) . . . . ?
C178 C179 C180 O10 1.2(16) . . . . ?
C179 C180 O10 C177 -14.6(13) . . . . ?
O10 C177 C178 C179 -21.3(18) . . . . ?
C201 C202 C203 C204 27(2) . . . . ?
C202 C201 O16 C204 18(2) . . . . ?
C202 C203 C204 O16 -17(3) . . . . ?
C203 C204 O16 C201 0(3) . . . . ?
O16 C201 C202 C203 -30(2) . . . . ?

loop_
_exptl_oxdiff_crystal_face_indexfrac_h
_exptl_oxdiff_crystal_face_indexfrac_k
_exptl_oxdiff_crystal_face_indexfrac_l
_exptl_oxdiff_crystal_face_x
_exptl_oxdiff_crystal_face_y
_exptl_oxdiff_crystal_face_z
0.0000 -0.9999 -0.9997 0.0602 0.0513 -0.0218
-0.0000 0.9999 0.9997 -0.0602 -0.0513 0.0218
1.0001 0.9999 -1.0007 0.0146 -0.0144 0.1390
-1.0000 0.0001 -0.9999 -0.0689 0.0798 -0.0278
1.0000 0.9998 0.9995 0.0107 -0.0922 0.0794
1.0001 0.9998 -0.0006 0.0127 -0.0533 0.1092
-1.0001 -0.9998 0.0006 -0.0127 0.0533 -0.1092
-0.0000 -0.9999 1.0006 0.0562 -0.0265 -0.0814
-0.0000 -0.0000 1.0001 -0.0020 -0.0389 -0.0298
0.0001 -0.9999 -1.9998 0.0621 0.0901 0.0080
-0.0000 1.9998 0.9992 -0.1183 -0.0637 0.0734
-0.9999 0.0002 -5.0004 -0.0611 0.2353 0.0914

loop_
_smtbx_masks_void_nr
_smtbx_masks_void_average_x
_smtbx_masks_void_average_y
_smtbx_masks_void_average_z
_smtbx_masks_void_volume
_smtbx_masks_void_count_electrons
_smtbx_masks_void_content
1 0.309 -0.580 0.231 947.2 194.1 ?
2 -0.309 0.580 0.769 947.2 193.9 ?
